data_4085256
loop_
_publ_author_name
'Lazreg, Fa\"ima'
'Cordes, David B.'
'Slawin, Alexandra M. Z.'
'Cazin, Catherine S. J.'

_publ_section_title
;
 Synthesis of Homoleptic and Heteroleptic Bis-N-heterocylic Carbene Group
 11 Complexes
;
_journal_issue 2
_journal_name_full Organometallics
_journal_page_first 419
_journal_paper_doi 10.1021/om500882t
_journal_volume 34
_journal_year 2015
_chemical_formula_moiety 'C52 H68 Ag B F4 N4 O'
_chemical_formula_sum 'C52 H68 Ag B F4 N4 O'
_chemical_formula_weight 959.81
_space_group_IT_number 15
_symmetry_cell_setting monoclinic
_symmetry_Int_Tables_number 15
_symmetry_space_group_name_Hall '-C 2yc'
_symmetry_space_group_name_H-M 'C 1 2/c 1'
_atom_sites_solution_hydrogens geom
_atom_sites_solution_primary direct
_atom_sites_solution_secondary difmap
_cell_angle_alpha 90.0000
_cell_angle_beta 97.853(3)
_cell_angle_gamma 90.0000
_cell_formula_units_Z 12
_cell_length_a 57.018(6)
_cell_length_b 16.2771(14)
_cell_length_c 16.6851(17)
_cell_measurement_reflns_used 15715
_cell_measurement_temperature 173
_cell_measurement_theta_max 25.35
_cell_measurement_theta_min 1.44
_cell_volume 15340(3)
_computing_cell_refinement 'CrystalClear-SM Expert 2.1 b28'
_computing_data_collection 'CrystalClear-SM Expert 2.1 b28 (Rigaku, 2013)'
_computing_data_reduction 'CrystalClear-SM Expert 2.1 b28'
_computing_molecular_graphics 'CrystalStructure 4.1'
_computing_publication_material 'CrystalStructure 4.1 (Rigaku, 2013)'
_computing_structure_refinement 'SHELXL-2013 (Sheldrick, 2013)'
_computing_structure_solution 'Superflip (Palatinus, et al., 2007)'
_diffrn_ambient_temperature 173
_diffrn_detector_area_resol_mean 5.811
_diffrn_measured_fraction_theta_full 0.999
_diffrn_measured_fraction_theta_max 0.996
_diffrn_measurement_device_type 'Rigaku XtaLAB P200'
_diffrn_measurement_method \w
_diffrn_radiation_type 'Mo K\a'
_diffrn_radiation_wavelength 0.71075
_diffrn_reflns_av_R_equivalents 0.1217
_diffrn_reflns_Laue_measured_fraction_full 0.999
_diffrn_reflns_Laue_measured_fraction_max 0.996
_diffrn_reflns_limit_h_max 65
_diffrn_reflns_limit_h_min -68
_diffrn_reflns_limit_k_max 19
_diffrn_reflns_limit_k_min -19
_diffrn_reflns_limit_l_max 20
_diffrn_reflns_limit_l_min -20
_diffrn_reflns_number 86558
_diffrn_reflns_point_group_measured_fraction_full 0.999
_diffrn_reflns_point_group_measured_fraction_max 0.996
_diffrn_reflns_theta_full 25.000
_diffrn_reflns_theta_max 25.384
_diffrn_reflns_theta_min 1.302
_diffrn_standards_number 0
_exptl_absorpt_coefficient_mu 0.447
_exptl_absorpt_correction_T_max 0.987
_exptl_absorpt_correction_T_min 0.618
_exptl_absorpt_correction_type multi-scan
_exptl_absorpt_process_details 'REQAB (Rigaku, 1998)'
_exptl_crystal_colour colorless
_exptl_crystal_density_diffrn 1.247
_exptl_crystal_density_method 'not measured'
_exptl_crystal_description prism
_exptl_crystal_F_000 6048.00
_exptl_crystal_size_max 0.100
_exptl_crystal_size_mid 0.030
_exptl_crystal_size_min 0.030
_refine_diff_density_max 0.86
_refine_diff_density_min -0.59
_refine_ls_extinction_method none
_refine_ls_goodness_of_fit_ref 1.003
_refine_ls_hydrogen_treatment constr
_refine_ls_number_parameters 894
_refine_ls_number_reflns 14057
_refine_ls_number_restraints 45
_refine_ls_R_factor_gt 0.0506
_refine_ls_shift/su_max 0.002
_refine_ls_structure_factor_coef Fsqd
_refine_ls_weighting_details 'w = 1/[\s^2^(Fo^2^)+(0.0894P)^2^+0.0000P] where P=(Fo^2^+2Fc^2^)/3'
_refine_ls_weighting_scheme calc
_refine_ls_wR_factor_ref 0.1465
_reflns_number_gt 10252
_reflns_number_total 14057
_reflns_threshold_expression F^2^>2.0\s(F^2^)
_cod_data_source_file om500882t_si_002.cif
_cod_data_source_block 3b
_cod_depositor_comments 'Adding full bibliography for 4085255--4085264.cif.'
_cod_database_code 4085256

loop_
_symmetry_equiv_pos_site_id
_symmetry_equiv_pos_as_xyz
1 +X,+Y,+Z
2 -X,+Y,1/2-Z
3 -X,-Y,-Z
4 +X,-Y,1/2+Z
5 1/2+X,1/2+Y,+Z
6 1/2-X,1/2+Y,1/2-Z
7 1/2-X,1/2-Y,-Z
8 1/2+X,1/2-Y,1/2+Z

loop_
_atom_site_label
_atom_site_type_symbol
_atom_site_fract_x
_atom_site_fract_y
_atom_site_fract_z
_atom_site_U_iso_or_equiv
_atom_site_adp_type
_atom_site_occupancy
_atom_site_site_symmetry_multiplicity
_atom_site_site_symmetry_order
_atom_site_calc_flag
_atom_site_refinement_flags
Ag1 Ag 0.65898(2) 0.72825(2) 0.64459(2) 0.03476(10) Uani 1 8 0 d .
Ag2 Ag 0.5 0.76284(2) 0.25 0.03862(11) Uani 1 4 0 d .
F1 F 0.64193(4) 0.71864(12) 0.20191(14) 0.0593(6) Uani 1 8 0 d .
F2 F 0.63388(6) 0.81091(19) 0.09970(18) 0.0994(9) Uani 1 8 0 d .
F3 F 0.66696(5) 0.82261(14) 0.18752(16) 0.0783(7) Uani 1 8 0 d .
F4 F 0.66335(5) 0.71861(13) 0.09773(15) 0.0781(8) Uani 1 8 0 d .
F5 F 0.5216(2) 0.2265(9) 0.2859(6) 0.250(6) Uiso 0.5 8 0 d .
F6 F 0.54815(17) 0.1926(8) 0.2049(8) 0.224(5) Uiso 0.5 8 0 d .
F7 F 0.5113(2) 0.2247(9) 0.1507(7) 0.264(7) Uiso 0.5 8 0 d .
F8 F 0.5357(3) 0.3231(6) 0.2087(11) 0.412(14) Uiso 0.5 8 0 d .
O93 O 0.74000(8) 0.8060(3) 0.0949(3) 0.1127(13) Uani 1 8 0 d .
O98 O 0.54849(14) 0.3533(4) 0.2354(4) 0.095(2) Uani 0.5 8 0 d .
N2 N 0.65216(5) 0.90987(14) 0.58950(15) 0.0354(6) Uani 1 8 0 d .
N5 N 0.66479(5) 0.90407(15) 0.71596(15) 0.0336(6) Uani 1 8 0 d .
N32 N 0.66937(5) 0.55271(16) 0.58575(17) 0.0434(7) Uani 1 8 0 d .
N35 N 0.65141(6) 0.54723(16) 0.68994(17) 0.0478(8) Uani 1 8 0 d .
N62 N 0.48190(4) 0.58319(15) 0.26016(15) 0.0333(6) Uani 1 8 0 d .
N82 N 0.48891(8) 0.94128(19) 0.2970(2) 0.0723(11) Uani 1 8 0 d .
C1 C 0.65859(5) 0.85568(19) 0.65062(17) 0.0330(7) Uani 1 8 0 d .
C3 C 0.65415(6) 0.98999(19) 0.6169(2) 0.0415(8) Uani 1 8 0 d .
C4 C 0.66205(6) 0.98618(19) 0.6962(2) 0.0399(8) Uani 1 8 0 d .
C6 C 0.64401(6) 0.88290(18) 0.50767(18) 0.0377(8) Uani 1 8 0 d .
C7 C 0.62001(6) 0.8649(2) 0.4874(2) 0.0420(8) Uani 1 8 0 d .
C8 C 0.61297(7) 0.8363(2) 0.4092(2) 0.0502(9) Uani 1 8 0 d .
C9 C 0.62900(7) 0.8267(2) 0.3550(2) 0.0512(9) Uani 1 8 0 d .
C10 C 0.65245(8) 0.8457(2) 0.3768(2) 0.0488(9) Uani 1 8 0 d .
C11 C 0.66074(6) 0.87515(18) 0.45450(19) 0.0398(8) Uani 1 8 0 d .
C12 C 0.60249(7) 0.8731(3) 0.5476(2) 0.0549(10) Uani 1 8 0 d .
C13 C 0.59523(8) 0.7892(3) 0.5765(3) 0.0664(11) Uani 1 8 0 d .
C14 C 0.58052(9) 0.9204(3) 0.5118(3) 0.0825(15) Uani 1 8 0 d .
C15 C 0.68667(7) 0.8962(2) 0.4790(2) 0.0472(9) Uani 1 8 0 d .
C16 C 0.70141(8) 0.8200(3) 0.4987(3) 0.0763(14) Uani 1 8 0 d .
C17 C 0.69686(9) 0.9472(3) 0.4174(3) 0.0870(16) Uani 1 8 0 d .
C18 C 0.67208(6) 0.87031(19) 0.79621(18) 0.0364(8) Uani 1 8 0 d .
C19 C 0.65460(6) 0.8604(2) 0.8465(2) 0.0413(8) Uani 1 8 0 d .
C20 C 0.66184(8) 0.8253(2) 0.9219(2) 0.0537(10) Uani 1 8 0 d .
C21 C 0.68473(8) 0.8016(3) 0.9448(2) 0.0583(10) Uani 1 8 0 d .
C22 C 0.70167(7) 0.8123(2) 0.8933(2) 0.0548(10) Uani 1 8 0 d .
C23 C 0.69558(6) 0.8478(2) 0.8172(2) 0.0433(8) Uani 1 8 0 d .
C24 C 0.62888(7) 0.8837(2) 0.8204(2) 0.0467(9) Uani 1 8 0 d .
C25 C 0.61352(8) 0.8074(3) 0.8071(3) 0.0659(11) Uani 1 8 0 d .
C26 C 0.61994(8) 0.9412(3) 0.8807(3) 0.0705(12) Uani 1 8 0 d .
C27 C 0.71417(7) 0.8583(3) 0.7615(2) 0.0535(9) Uani 1 8 0 d .
C28 C 0.72133(8) 0.7756(3) 0.7289(3) 0.0655(12) Uani 1 8 0 d .
C29 C 0.73580(8) 0.9046(3) 0.8032(3) 0.0780(14) Uani 1 8 0 d .
C31 C 0.65997(6) 0.60051(19) 0.63961(19) 0.0408(8) Uani 1 8 0 d .
C33 C 0.66673(8) 0.4704(2) 0.6028(2) 0.0553(10) Uani 1 8 0 d .
C34 C 0.65551(8) 0.4666(2) 0.6683(2) 0.0595(11) Uani 1 8 0 d .
C36 C 0.67979(6) 0.58223(19) 0.5170(2) 0.0415(8) Uani 1 8 0 d .
C37 C 0.70435(7) 0.5822(2) 0.5203(3) 0.0581(10) Uani 1 8 0 d .
C38 C 0.71326(8) 0.6079(3) 0.4503(3) 0.0682(13) Uani 1 8 0 d .
C39 C 0.69913(8) 0.6334(3) 0.3817(3) 0.0612(11) Uani 1 8 0 d .
C40 C 0.67518(7) 0.6335(2) 0.3821(2) 0.0484(9) Uani 1 8 0 d .
C41 C 0.66492(6) 0.60737(19) 0.4484(2) 0.0387(8) Uani 1 8 0 d .
C42 C 0.72016(9) 0.5562(3) 0.5958(3) 0.0861(15) Uani 1 8 0 d .
C43 C 0.70972(10) 0.6613(4) 0.3085(3) 0.0997(19) Uani 1 8 0 d .
C44 C 0.63852(6) 0.6088(2) 0.4443(2) 0.0472(9) Uani 1 8 0 d .
C45 C 0.63965(7) 0.5701(2) 0.7581(2) 0.0466(9) Uani 1 8 0 d .
C46 C 0.65367(7) 0.5915(2) 0.8309(2) 0.0477(9) Uani 1 8 0 d .
C47 C 0.64204(8) 0.6115(2) 0.8957(2) 0.0518(10) Uani 1 8 0 d .
C48 C 0.61764(9) 0.6094(2) 0.8905(2) 0.0589(11) Uani 1 8 0 d .
C49 C 0.60463(8) 0.5888(3) 0.8169(3) 0.0638(11) Uani 1 8 0 d .
C50 C 0.61529(8) 0.5688(2) 0.7493(2) 0.0538(10) Uani 1 8 0 d .
C51 C 0.68017(8) 0.5930(3) 0.8395(2) 0.0597(11) Uani 1 8 0 d .
C52 C 0.60554(10) 0.6302(3) 0.9630(3) 0.0788(14) Uani 1 8 0 d .
C53 C 0.60060(9) 0.5487(3) 0.6697(3) 0.0772(14) Uani 1 8 0 d .
C61 C 0.5 0.6343(3) 0.25 0.0327(10) Uani 1 4 0 d .
C63 C 0.48864(6) 0.5018(2) 0.2563(2) 0.0420(8) Uani 1 8 0 d .
C64 C 0.45935(5) 0.61266(18) 0.2790(2) 0.0370(7) Uani 1 8 0 d .
C65 C 0.45663(6) 0.6219(2) 0.3600(2) 0.0433(8) Uani 1 8 0 d .
C66 C 0.43513(7) 0.6556(2) 0.3763(2) 0.0519(9) Uani 1 8 0 d .
C67 C 0.41763(7) 0.6763(2) 0.3149(3) 0.0551(10) Uani 1 8 0 d .
C68 C 0.42070(7) 0.6645(2) 0.2346(3) 0.0526(9) Uani 1 8 0 d .
C69 C 0.44193(6) 0.6328(2) 0.2147(2) 0.0428(8) Uani 1 8 0 d .
C70 C 0.47555(7) 0.5972(2) 0.4286(2) 0.0494(9) Uani 1 8 0 d .
C71 C 0.48417(10) 0.6706(3) 0.4806(3) 0.0911(17) Uani 1 8 0 d .
C72 C 0.46685(9) 0.5293(3) 0.4789(3) 0.0877(16) Uani 1 8 0 d .
C73 C 0.44561(7) 0.6219(3) 0.1269(2) 0.0508(9) Uani 1 8 0 d .
C74 C 0.45388(8) 0.7018(3) 0.0920(3) 0.0704(12) Uani 1 8 0 d .
C75 C 0.42348(8) 0.5912(3) 0.0734(3) 0.0657(11) Uani 1 8 0 d .
C81 C 0.5 0.8903(3) 0.25 0.0589(15) Uani 1 4 0 d .
C83 C 0.49338(14) 1.0225(3) 0.2796(3) 0.111(2) Uani 1 8 0 d .
C84 C 0.47449(10) 0.9148(2) 0.3568(3) 0.0666(12) Uani 1 8 0 d .
C85 C 0.48583(9) 0.8982(2) 0.4353(3) 0.0650(12) Uani 1 8 0 d .
C86 C 0.47160(13) 0.8751(3) 0.4917(3) 0.0835(16) Uani 1 8 0 d .
C87 C 0.44743(16) 0.8678(3) 0.4735(5) 0.107(2) Uani 1 8 0 d .
C88 C 0.43755(12) 0.8833(4) 0.3951(6) 0.109(2) Uani 1 8 0 d .
C89 C 0.45054(12) 0.9073(4) 0.3353(4) 0.0945(18) Uani 1 8 0 d .
C90 C 0.51229(10) 0.9044(3) 0.4560(3) 0.0810(15) Uani 1 8 0 d .
C91 C 0.43266(16) 0.8406(4) 0.5375(6) 0.161(4) Uani 1 8 0 d .
C92 C 0.43914(14) 0.9243(5) 0.2495(5) 0.146(3) Uani 1 8 0 d .
C94 C 0.72408(11) 0.8300(5) 0.1481(4) 0.111(2) Uani 1 8 0 d .
C95 C 0.7220(2) 0.9139(6) 0.1494(10) 0.270(9) Uani 1 8 0 d .
C96 C 0.7412(2) 0.9490(6) 0.1160(9) 0.224(6) Uani 1 8 0 d .
C97 C 0.75025(14) 0.8811(7) 0.0728(4) 0.143(3) Uani 1 8 0 d .
C99 C 0.5395(2) 0.3151(5) 0.1589(5) 0.092(3) Uani 0.5 8 0 d .
C100 C 0.5325(3) 0.2304(6) 0.1691(6) 0.121(5) Uani 0.5 8 0 d .
C101 C 0.5410(3) 0.2160(6) 0.2539(6) 0.105(4) Uani 0.5 8 0 d .
C102 C 0.5434(2) 0.2943(5) 0.2957(5) 0.096(3) Uani 0.5 8 0 d .
B1 B 0.65141(9) 0.7671(2) 0.1464(3) 0.0509(11) Uani 1 8 0 d .
B2 B 0.52908(16) 0.2422(5) 0.2127(6) 0.35(3) Uiso 0.5 8 0 d .
H3 H 0.65061 1.03832 0.58568 0.0498 Uiso 1 8 0 calc R
H4 H 0.66518 1.03142 0.73203 0.0479 Uiso 1 8 0 calc R
H8 H 0.5968 0.82308 0.39274 0.0602 Uiso 1 8 0 calc R
H9 H 0.62376 0.80682 0.30205 0.0615 Uiso 1 8 0 calc R
H10 H 0.66323 0.83881 0.33865 0.0586 Uiso 1 8 0 calc R
H10A H 0.51515 0.2237 0.15743 0.1453 Uiso 0.5 8 0 calc R
H10B H 0.54025 0.19301 0.13382 0.1453 Uiso 0.5 8 0 calc R
H10C H 0.55652 0.18774 0.25941 0.1258 Uiso 0.5 8 0 calc R
H10D H 0.5297 0.18049 0.27784 0.1258 Uiso 0.5 8 0 calc R
H10E H 0.52848 0.30876 0.3168 0.1152 Uiso 0.5 8 0 calc R
H10F H 0.55638 0.29237 0.34139 0.1152 Uiso 0.5 8 0 calc R
H12 H 0.61033 0.90425 0.59561 0.0659 Uiso 1 8 0 calc R
H13A H 0.60919 0.76088 0.6043 0.0797 Uiso 1 8 0 calc R
H13B H 0.58832 0.75648 0.52982 0.0797 Uiso 1 8 0 calc R
H13C H 0.58353 0.79625 0.61379 0.0797 Uiso 1 8 0 calc R
H14A H 0.57286 0.89178 0.46352 0.0990 Uiso 1 8 0 calc R
H14B H 0.58505 0.97584 0.49698 0.0990 Uiso 1 8 0 calc R
H14C H 0.56948 0.92397 0.55185 0.0990 Uiso 1 8 0 calc R
H15 H 0.68773 0.92961 0.52968 0.0567 Uiso 1 8 0 calc R
H16A H 0.71768 0.8359 0.5196 0.0916 Uiso 1 8 0 calc R
H16B H 0.70142 0.78696 0.44965 0.0916 Uiso 1 8 0 calc R
H16C H 0.69471 0.78781 0.5397 0.0916 Uiso 1 8 0 calc R
H17A H 0.68722 0.99665 0.40557 0.1045 Uiso 1 8 0 calc R
H17B H 0.69693 0.91516 0.36767 0.1045 Uiso 1 8 0 calc R
H17C H 0.71311 0.96299 0.43865 0.1045 Uiso 1 8 0 calc R
H20 H 0.65057 0.81755 0.95822 0.0644 Uiso 1 8 0 calc R
H21 H 0.68913 0.77753 0.99656 0.0699 Uiso 1 8 0 calc R
H22 H 0.71753 0.79536 0.91009 0.0657 Uiso 1 8 0 calc R
H24 H 0.62795 0.91333 0.76752 0.0560 Uiso 1 8 0 calc R
H25A H 0.6138 0.77789 0.85845 0.0791 Uiso 1 8 0 calc R
H25B H 0.61963 0.7716 0.7675 0.0791 Uiso 1 8 0 calc R
H25C H 0.59722 0.82341 0.78687 0.0791 Uiso 1 8 0 calc R
H26A H 0.63046 0.98893 0.88937 0.0846 Uiso 1 8 0 calc R
H26B H 0.61966 0.91236 0.93212 0.0846 Uiso 1 8 0 calc R
H26C H 0.6039 0.95956 0.8597 0.0846 Uiso 1 8 0 calc R
H27 H 0.70704 0.892 0.71433 0.0642 Uiso 1 8 0 calc R
H28A H 0.7072 0.74707 0.70264 0.0786 Uiso 1 8 0 calc R
H28B H 0.72904 0.74203 0.77373 0.0786 Uiso 1 8 0 calc R
H28C H 0.73234 0.78464 0.68955 0.0786 Uiso 1 8 0 calc R
H29A H 0.73066 0.95527 0.82727 0.0935 Uiso 1 8 0 calc R
H29B H 0.74632 0.91819 0.76328 0.0935 Uiso 1 8 0 calc R
H29C H 0.7443 0.86997 0.84565 0.0935 Uiso 1 8 0 calc R
H33 H 0.67188 0.42515 0.5737 0.0664 Uiso 1 8 0 calc R
H34 H 0.65121 0.41822 0.69468 0.0714 Uiso 1 8 0 calc R
H38 H 0.72992 0.60766 0.45028 0.0818 Uiso 1 8 0 calc R
H40 H 0.66521 0.65215 0.33532 0.0581 Uiso 1 8 0 calc R
H42A H 0.71876 0.49673 0.60317 0.1033 Uiso 1 8 0 calc R
H42B H 0.7154 0.58484 0.64262 0.1033 Uiso 1 8 0 calc R
H42C H 0.73662 0.57 0.59066 0.1033 Uiso 1 8 0 calc R
H43A H 0.71088 0.61449 0.2723 0.1196 Uiso 1 8 0 calc R
H43B H 0.72555 0.68391 0.3255 0.1196 Uiso 1 8 0 calc R
H43C H 0.69962 0.70374 0.27991 0.1196 Uiso 1 8 0 calc R
H44A H 0.6337 0.65917 0.46988 0.0566 Uiso 1 8 0 calc R
H44B H 0.63334 0.56091 0.47286 0.0566 Uiso 1 8 0 calc R
H44C H 0.63124 0.60736 0.38764 0.0566 Uiso 1 8 0 calc R
H47 H 0.6511 0.62722 0.94539 0.0621 Uiso 1 8 0 calc R
H49 H 0.58784 0.58822 0.81249 0.0765 Uiso 1 8 0 calc R
H51A H 0.68659 0.60158 0.89638 0.0716 Uiso 1 8 0 calc R
H51B H 0.68531 0.63785 0.80674 0.0716 Uiso 1 8 0 calc R
H51C H 0.68594 0.54059 0.82088 0.0716 Uiso 1 8 0 calc R
H52A H 0.61486 0.67152 0.99612 0.0946 Uiso 1 8 0 calc R
H52B H 0.60422 0.58049 0.99526 0.0946 Uiso 1 8 0 calc R
H52C H 0.58969 0.65195 0.94465 0.0946 Uiso 1 8 0 calc R
H53A H 0.60198 0.48997 0.65833 0.0927 Uiso 1 8 0 calc R
H53B H 0.60627 0.58075 0.62652 0.0927 Uiso 1 8 0 calc R
H53C H 0.58399 0.5623 0.67256 0.0927 Uiso 1 8 0 calc R
H63 H 0.47903 0.45492 0.26156 0.0504 Uiso 1 8 0 calc R
H66 H 0.43265 0.66423 0.43081 0.0623 Uiso 1 8 0 calc R
H67 H 0.40322 0.69901 0.32745 0.0661 Uiso 1 8 0 calc R
H68 H 0.40827 0.6782 0.19282 0.0631 Uiso 1 8 0 calc R
H70 H 0.48932 0.57535 0.40398 0.0593 Uiso 1 8 0 calc R
H71A H 0.47099 0.69348 0.50548 0.1093 Uiso 1 8 0 calc R
H71B H 0.49031 0.71262 0.44688 0.1093 Uiso 1 8 0 calc R
H71C H 0.49678 0.65317 0.52309 0.1093 Uiso 1 8 0 calc R
H72A H 0.46266 0.48113 0.44459 0.1053 Uiso 1 8 0 calc R
H72B H 0.45288 0.54818 0.50188 0.1053 Uiso 1 8 0 calc R
H72C H 0.47938 0.51444 0.52268 0.1053 Uiso 1 8 0 calc R
H73 H 0.45837 0.58 0.12509 0.0609 Uiso 1 8 0 calc R
H74A H 0.46911 0.71822 0.12231 0.0844 Uiso 1 8 0 calc R
H74B H 0.44213 0.74498 0.09632 0.0844 Uiso 1 8 0 calc R
H74C H 0.45571 0.69364 0.03501 0.0844 Uiso 1 8 0 calc R
H75A H 0.42749 0.57681 0.01989 0.0788 Uiso 1 8 0 calc R
H75B H 0.41142 0.63445 0.06787 0.0788 Uiso 1 8 0 calc R
H75C H 0.41732 0.54253 0.09819 0.0788 Uiso 1 8 0 calc R
H83 H 0.48795 1.06948 0.30531 0.1329 Uiso 1 8 0 calc R
H86 H 0.47876 0.86378 0.54537 0.1002 Uiso 1 8 0 calc R
H88 H 0.42091 0.87723 0.38139 0.1310 Uiso 1 8 0 calc R
H90A H 0.51982 0.86084 0.42799 0.0972 Uiso 1 8 0 calc R
H90B H 0.51667 0.89831 0.51455 0.0972 Uiso 1 8 0 calc R
H90C H 0.5176 0.95809 0.4389 0.0972 Uiso 1 8 0 calc R
H91A H 0.43791 0.86977 0.58817 0.1930 Uiso 1 8 0 calc R
H91B H 0.43456 0.7813 0.54633 0.1930 Uiso 1 8 0 calc R
H91C H 0.41596 0.85309 0.51948 0.1930 Uiso 1 8 0 calc R
H92A H 0.42204 0.91489 0.24532 0.1748 Uiso 1 8 0 calc R
H92B H 0.44591 0.88758 0.21222 0.1748 Uiso 1 8 0 calc R
H92C H 0.44209 0.98153 0.23555 0.1748 Uiso 1 8 0 calc R
H94A H 0.70837 0.80519 0.13049 0.1333 Uiso 1 8 0 calc R
H94B H 0.72981 0.80982 0.20326 0.1333 Uiso 1 8 0 calc R
H95A H 0.72213 0.93315 0.20568 0.3243 Uiso 1 8 0 calc R
H95B H 0.70686 0.93087 0.11745 0.3243 Uiso 1 8 0 calc R
H96A H 0.75339 0.96994 0.15905 0.2687 Uiso 1 8 0 calc R
H96B H 0.73577 0.99452 0.07869 0.2687 Uiso 1 8 0 calc R
H97A H 0.74637 0.88985 0.0138 0.1719 Uiso 1 8 0 calc R
H97B H 0.76769 0.87828 0.08626 0.1719 Uiso 1 8 0 calc R
H99A H 0.55185 0.31694 0.12261 0.1103 Uiso 0.5 8 0 calc R
H99B H 0.52565 0.34657 0.13287 0.1103 Uiso 0.5 8 0 calc R

loop_
_atom_site_aniso_label
_atom_site_aniso_U_11
_atom_site_aniso_U_22
_atom_site_aniso_U_33
_atom_site_aniso_U_12
_atom_site_aniso_U_13
_atom_site_aniso_U_23
Ag1 0.04571(18) 0.02487(14) 0.03431(15) -0.00272(9) 0.00763(11) 0.00036(9)
Ag2 0.0426(2) 0.02809(19) 0.0454(2) 0.0000 0.00690(17) 0.0000
F1 0.0737(16) 0.0425(11) 0.0688(14) -0.0026(10) 0.0355(12) 0.0009(10)
F2 0.108(2) 0.088(2) 0.098(2) 0.0286(18) -0.0001(18) 0.0254(17)
F3 0.0883(19) 0.0551(14) 0.0973(19) -0.0221(13) 0.0336(15) -0.0204(13)
F4 0.126(2) 0.0449(12) 0.0759(17) 0.0008(13) 0.0578(17) -0.0060(11)
O93 0.092(3) 0.130(3) 0.117(3) 0.016(3) 0.017(3) 0.004(3)
O98 0.093(2) 0.096(2) 0.096(2) 0.0008(10) 0.0129(10) 0.0003(10)
N2 0.0471(17) 0.0262(13) 0.0337(14) -0.0032(11) 0.0082(12) 0.0014(10)
N5 0.0398(16) 0.0293(13) 0.0331(14) -0.0041(11) 0.0098(12) -0.0009(10)
N32 0.060(2) 0.0261(13) 0.0428(16) 0.0028(13) 0.0028(14) 0.0001(12)
N35 0.074(2) 0.0304(14) 0.0383(16) -0.0062(14) 0.0059(15) 0.0028(12)
N62 0.0260(14) 0.0316(13) 0.0436(15) 0.0011(11) 0.0096(12) 0.0029(11)
N82 0.128(4) 0.0335(17) 0.055(2) 0.0063(19) 0.011(2) -0.0029(15)
C1 0.0380(19) 0.0317(16) 0.0308(16) -0.0037(13) 0.0100(14) -0.0012(12)
C3 0.053(2) 0.0273(16) 0.046(2) -0.0025(15) 0.0126(17) 0.0008(14)
C4 0.047(2) 0.0306(16) 0.0429(19) -0.0052(14) 0.0086(16) -0.0070(14)
C6 0.054(2) 0.0290(15) 0.0300(16) -0.0006(14) 0.0053(15) 0.0015(12)
C7 0.049(2) 0.0357(17) 0.0413(19) -0.0029(15) 0.0074(16) -0.0028(14)
C8 0.052(2) 0.048(2) 0.048(2) -0.0026(17) -0.0007(18) -0.0052(16)
C9 0.067(3) 0.054(2) 0.0325(18) 0.0046(19) 0.0063(18) -0.0043(15)
C10 0.067(3) 0.0434(19) 0.0382(19) 0.0114(18) 0.0165(18) 0.0036(15)
C11 0.054(2) 0.0280(16) 0.0386(18) 0.0030(15) 0.0114(16) 0.0042(13)
C12 0.051(2) 0.065(2) 0.051(2) -0.0124(19) 0.0122(19) -0.0176(19)
C13 0.057(3) 0.087(3) 0.057(2) -0.012(2) 0.014(2) 0.009(2)
C14 0.081(4) 0.072(3) 0.103(4) 0.009(3) 0.041(3) -0.007(3)
C15 0.055(2) 0.0428(19) 0.046(2) 0.0033(17) 0.0146(18) 0.0023(15)
C16 0.056(3) 0.071(3) 0.100(4) 0.006(2) 0.004(3) 0.024(3)
C17 0.064(3) 0.096(4) 0.101(4) -0.014(3) 0.008(3) 0.047(3)
C18 0.046(2) 0.0308(16) 0.0333(17) -0.0070(14) 0.0079(15) -0.0045(12)
C19 0.047(2) 0.0388(18) 0.0389(18) -0.0073(15) 0.0082(16) -0.0014(14)
C20 0.065(3) 0.060(2) 0.0362(19) -0.007(2) 0.0101(19) 0.0021(16)
C21 0.066(3) 0.066(3) 0.039(2) -0.005(2) -0.002(2) 0.0022(18)
C22 0.052(2) 0.057(2) 0.054(2) 0.0035(18) -0.0002(19) -0.0022(18)
C23 0.043(2) 0.0429(19) 0.0440(19) -0.0024(16) 0.0046(16) -0.0043(15)
C24 0.046(2) 0.050(2) 0.047(2) -0.0051(17) 0.0152(17) 0.0055(16)
C25 0.052(3) 0.068(3) 0.077(3) -0.007(2) 0.008(2) -0.021(2)
C26 0.057(3) 0.060(3) 0.097(3) -0.001(2) 0.017(2) -0.021(2)
C27 0.039(2) 0.062(2) 0.060(2) 0.0024(18) 0.0099(18) -0.0007(19)
C28 0.052(3) 0.076(3) 0.069(3) 0.003(2) 0.010(2) -0.017(2)
C29 0.050(3) 0.085(3) 0.102(4) -0.012(2) 0.022(3) -0.031(3)
C31 0.056(2) 0.0256(16) 0.0399(18) -0.0026(14) 0.0038(17) 0.0004(13)
C33 0.090(3) 0.0264(17) 0.048(2) 0.0010(18) 0.005(2) 0.0013(15)
C34 0.099(3) 0.0271(18) 0.051(2) -0.0063(19) 0.002(2) 0.0055(16)
C36 0.047(2) 0.0299(16) 0.049(2) 0.0058(14) 0.0095(17) -0.0014(14)
C37 0.047(2) 0.047(2) 0.078(3) 0.0101(18) 0.001(2) -0.009(2)
C38 0.042(2) 0.063(3) 0.106(4) 0.007(2) 0.031(3) -0.006(3)
C39 0.059(3) 0.058(2) 0.073(3) 0.005(2) 0.031(2) -0.002(2)
C40 0.060(3) 0.0415(19) 0.046(2) 0.0031(17) 0.0176(18) 0.0002(16)
C41 0.043(2) 0.0322(16) 0.0420(19) 0.0024(14) 0.0096(16) -0.0052(14)
C42 0.061(3) 0.085(3) 0.104(4) 0.020(3) -0.018(3) 0.006(3)
C43 0.097(4) 0.111(4) 0.106(4) -0.011(3) 0.067(4) 0.001(3)
C44 0.044(2) 0.049(2) 0.049(2) 0.0011(16) 0.0085(17) 0.0015(16)
C45 0.071(3) 0.0314(17) 0.0389(19) -0.0111(17) 0.0131(18) 0.0034(14)
C46 0.069(3) 0.0351(18) 0.0392(19) -0.0061(17) 0.0074(18) 0.0060(14)
C47 0.078(3) 0.0403(19) 0.0362(19) -0.0075(19) 0.0048(19) 0.0046(15)
C48 0.084(3) 0.048(2) 0.048(2) -0.010(2) 0.020(2) 0.0068(17)
C49 0.065(3) 0.066(3) 0.062(3) -0.015(2) 0.014(2) 0.012(2)
C50 0.068(3) 0.048(2) 0.046(2) -0.0185(19) 0.007(2) 0.0043(17)
C51 0.073(3) 0.052(2) 0.053(2) -0.005(2) 0.004(2) 0.0048(18)
C52 0.102(4) 0.079(3) 0.062(3) -0.009(3) 0.033(3) 0.002(2)
C53 0.081(3) 0.087(3) 0.061(3) -0.031(3) -0.000(2) 0.000(2)
C61 0.030(2) 0.034(2) 0.034(2) 0.0000 0.0067(19) 0.0000
C63 0.0377(18) 0.0296(16) 0.060(2) -0.0017(14) 0.0129(17) 0.0030(15)
C64 0.0271(18) 0.0343(16) 0.052(2) 0.0006(13) 0.0132(15) 0.0047(14)
C65 0.038(2) 0.0393(18) 0.055(2) 0.0009(15) 0.0150(17) 0.0017(15)
C66 0.045(2) 0.057(2) 0.058(2) 0.0077(18) 0.0231(19) 0.0032(18)
C67 0.037(2) 0.059(2) 0.074(3) 0.0088(18) 0.023(2) 0.003(2)
C68 0.034(2) 0.056(2) 0.067(3) 0.0089(17) 0.0060(18) 0.0045(19)
C69 0.0304(19) 0.0416(18) 0.058(2) 0.0032(15) 0.0106(16) 0.0041(16)
C70 0.051(2) 0.053(2) 0.047(2) 0.0090(18) 0.0143(18) 0.0017(17)
C71 0.086(4) 0.091(4) 0.087(4) 0.016(3) -0.020(3) -0.022(3)
C72 0.074(3) 0.098(4) 0.094(4) 0.014(3) 0.020(3) 0.046(3)
C73 0.037(2) 0.062(2) 0.053(2) 0.0111(18) 0.0051(17) 0.0051(18)
C74 0.055(3) 0.103(3) 0.053(2) -0.018(2) 0.003(2) 0.019(2)
C75 0.060(3) 0.070(3) 0.066(3) -0.004(2) 0.003(2) -0.004(2)
C81 0.091(5) 0.031(3) 0.051(3) 0.0000 -0.002(3) 0.0000
C83 0.236(8) 0.029(2) 0.071(3) 0.011(3) 0.037(4) -0.0039(19)
C84 0.101(4) 0.039(2) 0.062(3) 0.011(2) 0.015(3) -0.0116(19)
C85 0.094(4) 0.040(2) 0.063(3) 0.007(2) 0.018(3) -0.0069(19)
C86 0.131(5) 0.052(3) 0.077(3) 0.012(3) 0.046(4) -0.003(2)
C87 0.133(6) 0.050(3) 0.154(7) 0.010(3) 0.081(6) -0.013(3)
C88 0.092(5) 0.067(4) 0.174(7) 0.010(3) 0.038(5) -0.040(4)
C89 0.091(5) 0.073(3) 0.115(5) 0.024(3) -0.000(4) -0.032(3)
C90 0.103(4) 0.078(3) 0.063(3) 0.003(3) 0.012(3) -0.008(2)
C91 0.195(8) 0.084(4) 0.238(9) 0.009(5) 0.155(8) -0.013(5)
C92 0.139(6) 0.139(6) 0.141(6) 0.045(5) -0.043(5) -0.042(5)
C94 0.077(4) 0.164(7) 0.097(4) -0.007(4) 0.025(3) 0.014(4)
C95 0.240(13) 0.124(8) 0.50(2) -0.036(8) 0.261(16) -0.099(11)
C96 0.259(14) 0.124(8) 0.322(16) -0.040(8) 0.159(13) 0.000(9)
C97 0.106(6) 0.226(10) 0.103(5) -0.069(6) 0.034(4) -0.013(6)
C99 0.093(3) 0.091(3) 0.092(3) -0.0004(10) 0.0128(11) 0.0002(10)
C100 0.121(5) 0.121(5) 0.121(5) -0.0003(10) 0.0166(12) 0.0005(10)
C101 0.105(4) 0.104(4) 0.105(4) 0.0001(10) 0.0137(11) -0.0004(10)
C102 0.096(3) 0.095(3) 0.096(3) -0.0008(10) 0.0119(11) 0.0000(10)
B1 0.066(3) 0.034(2) 0.056(3) -0.001(2) 0.019(2) -0.0025(18)

loop_
_atom_type_symbol
_atom_type_description
_atom_type_scat_dispersion_real
_atom_type_scat_dispersion_imag
_atom_type_scat_source
C C 0.0033 0.0016
;
International Tables for Crystallography
(1992, Vol. C, Tables 4.2.6.8 and 6.1.1.4)
;
H H 0.0000 0.0000
;
International Tables for Crystallography
(1992, Vol. C, Table 6.1.1.4)
;
Ag Ag -0.8971 1.1015
;
International Tables for Crystallography
(1992, Vol. C, Tables 4.2.6.8 and 6.1.1.4)
;
B B 0.0013 0.0007
;
International Tables for Crystallography
(1992, Vol. C, Tables 4.2.6.8 and 6.1.1.4)
;
F F 0.0171 0.0103
;
International Tables for Crystallography
(1992, Vol. C, Tables 4.2.6.8 and 6.1.1.4)
;
N N 0.0061 0.0033
;
International Tables for Crystallography
(1992, Vol. C, Tables 4.2.6.8 and 6.1.1.4)
;
O O 0.0106 0.0060
;
International Tables for Crystallography
(1992, Vol. C, Tables 4.2.6.8 and 6.1.1.4)
;

loop_
_geom_angle_atom_site_label_1
_geom_angle_atom_site_label_2
_geom_angle_atom_site_label_3
_geom_angle
_geom_angle_publ_flag
_geom_angle_site_symmetry_1
_geom_angle_site_symmetry_3
C1 Ag1 C31 179.00(13) yes . .
C61 Ag2 C81 180.000 yes . .
C94 O93 C97 104.4(6) yes . .
C99 O98 C102 104.3(7) yes . .
C1 N2 C3 111.2(3) yes . .
C1 N2 C6 121.9(2) yes . .
C3 N2 C6 126.8(2) yes . .
C1 N5 C4 111.3(2) yes . .
C1 N5 C18 122.2(2) yes . .
C4 N5 C18 126.5(3) yes . .
C31 N32 C33 110.9(3) yes . .
C31 N32 C36 125.4(3) yes . .
C33 N32 C36 123.7(3) yes . .
C31 N35 C34 111.0(3) yes . .
C31 N35 C45 124.9(3) yes . .
C34 N35 C45 124.1(3) yes . .
C61 N62 C63 111.2(3) yes . .
C61 N62 C64 122.6(3) yes . .
C63 N62 C64 126.0(3) yes . .
C81 N82 C83 110.4(4) yes . .
C81 N82 C84 124.9(3) yes . .
C83 N82 C84 124.7(4) yes . .
Ag1 C1 N2 127.9(2) yes . .
Ag1 C1 N5 128.1(2) yes . .
N2 C1 N5 103.9(3) yes . .
N2 C3 C4 106.5(3) yes . .
N5 C4 C3 107.0(3) yes . .
N2 C6 C7 118.0(3) yes . .
N2 C6 C11 117.9(3) yes . .
C7 C6 C11 124.1(3) yes . .
C6 C7 C8 116.4(3) yes . .
C6 C7 C12 122.2(3) yes . .
C8 C7 C12 121.3(3) yes . .
C7 C8 C9 121.3(3) yes . .
C8 C9 C10 120.7(3) yes . .
C9 C10 C11 121.0(4) yes . .
C6 C11 C10 116.5(3) yes . .
C6 C11 C15 122.3(3) yes . .
C10 C11 C15 121.3(3) yes . .
C7 C12 C13 111.2(3) yes . .
C7 C12 C14 111.5(3) yes . .
C13 C12 C14 109.4(4) yes . .
C11 C15 C16 111.5(3) yes . .
C11 C15 C17 113.3(3) yes . .
C16 C15 C17 110.3(4) yes . .
N5 C18 C19 117.3(3) yes . .
N5 C18 C23 118.5(3) yes . .
C19 C18 C23 124.1(3) yes . .
C18 C19 C20 116.3(3) yes . .
C18 C19 C24 122.5(3) yes . .
C20 C19 C24 121.2(3) yes . .
C19 C20 C21 121.6(4) yes . .
C20 C21 C22 120.7(4) yes . .
C21 C22 C23 120.5(4) yes . .
C18 C23 C22 116.8(3) yes . .
C18 C23 C27 123.3(3) yes . .
C22 C23 C27 119.9(3) yes . .
C19 C24 C25 110.6(3) yes . .
C19 C24 C26 111.3(3) yes . .
C25 C24 C26 111.3(4) yes . .
C23 C27 C28 111.3(3) yes . .
C23 C27 C29 111.5(3) yes . .
C28 C27 C29 111.0(4) yes . .
Ag1 C31 N32 128.0(2) yes . .
Ag1 C31 N35 127.2(2) yes . .
N32 C31 N35 104.7(3) yes . .
N32 C33 C34 106.9(3) yes . .
N35 C34 C33 106.5(3) yes . .
N32 C36 C37 119.3(3) yes . .
N32 C36 C41 118.8(3) yes . .
C37 C36 C41 121.9(4) yes . .
C36 C37 C38 116.4(4) yes . .
C36 C37 C42 121.0(4) yes . .
C38 C37 C42 122.6(4) yes . .
C37 C38 C39 123.2(4) yes . .
C38 C39 C40 118.1(4) yes . .
C38 C39 C43 120.9(4) yes . .
C40 C39 C43 121.0(4) yes . .
C39 C40 C41 122.3(3) yes . .
C36 C41 C40 118.1(3) yes . .
C36 C41 C44 122.5(3) yes . .
C40 C41 C44 119.4(3) yes . .
N35 C45 C46 118.3(3) yes . .
N35 C45 C50 118.8(3) yes . .
C46 C45 C50 122.9(4) yes . .
C45 C46 C47 117.3(4) yes . .
C45 C46 C51 122.3(3) yes . .
C47 C46 C51 120.4(3) yes . .
C46 C47 C48 122.1(3) yes . .
C47 C48 C49 118.2(4) yes . .
C47 C48 C52 120.7(4) yes . .
C49 C48 C52 121.1(4) yes . .
C48 C49 C50 122.3(4) yes . .
C45 C50 C49 117.1(3) yes . .
C45 C50 C53 121.9(4) yes . .
C49 C50 C53 120.9(4) yes . .
Ag2 C61 N62 127.90(19) yes . .
Ag2 C61 N62 127.90(19) yes . 2_655
N62 C61 N62 104.2(4) yes . 2_655
N62 C63 C63 106.7(3) yes . 2_655
N62 C64 C65 117.9(3) yes . .
N62 C64 C69 118.0(3) yes . .
C65 C64 C69 124.0(3) yes . .
C64 C65 C66 116.6(3) yes . .
C64 C65 C70 122.9(3) yes . .
C66 C65 C70 120.6(3) yes . .
C65 C66 C67 121.2(4) yes . .
C66 C67 C68 120.8(4) yes . .
C67 C68 C69 120.5(3) yes . .
C64 C69 C68 116.9(3) yes . .
C64 C69 C73 122.4(3) yes . .
C68 C69 C73 120.7(3) yes . .
C65 C70 C71 111.3(3) yes . .
C65 C70 C72 111.1(3) yes . .
C71 C70 C72 111.3(4) yes . .
C69 C73 C74 111.0(3) yes . .
C69 C73 C75 113.0(3) yes . .
C74 C73 C75 109.3(3) yes . .
Ag2 C81 N82 127.7(2) yes . .
Ag2 C81 N82 127.7(2) yes . 2_655
N82 C81 N82 104.5(4) yes . 2_655
N82 C83 C83 107.3(4) yes . 2_655
N82 C84 C85 118.0(5) yes . .
N82 C84 C89 119.2(5) yes . .
C85 C84 C89 122.8(5) yes . .
C84 C85 C86 116.8(5) yes . .
C84 C85 C90 121.3(5) yes . .
C86 C85 C90 121.9(4) yes . .
C85 C86 C87 122.6(6) yes . .
C86 C87 C88 117.5(8) yes . .
C86 C87 C91 120.5(7) yes . .
C88 C87 C91 122.0(8) yes . .
C87 C88 C89 123.4(7) yes . .
C84 C89 C88 116.9(6) yes . .
C84 C89 C92 121.0(6) yes . .
C88 C89 C92 122.1(6) yes . .
O93 C94 C95 110.5(8) yes . .
C94 C95 C96 108.9(10) yes . .
C95 C96 C97 103.6(9) yes . .
O93 C97 C96 109.7(8) yes . .
O98 C99 C100 111.9(7) yes . .
C99 C100 C101 102.0(9) yes . .
C100 C101 C102 108.9(8) yes . .
O98 C102 C101 105.2(8) yes . .
F1 B1 F2 110.7(4) yes . .
F1 B1 F3 108.8(3) yes . .
F1 B1 F4 109.8(3) yes . .
F2 B1 F3 108.0(3) yes . .
F2 B1 F4 110.0(4) yes . .
F3 B1 F4 109.4(4) yes . .
F5 B2 F6 108.8(10) yes . .
F5 B2 F7 110.1(10) yes . .
F5 B2 F8 110.0(12) yes . .
F6 B2 F7 108.5(10) yes . .
F6 B2 F8 109.5(11) yes . .
F7 B2 F8 110.0(11) yes . .
N2 C3 H3 126.732 no . .
C4 C3 H3 126.723 no . .
N5 C4 H4 126.490 no . .
C3 C4 H4 126.491 no . .
C7 C8 H8 119.340 no . .
C9 C8 H8 119.323 no . .
C8 C9 H9 119.692 no . .
C10 C9 H9 119.637 no . .
C9 C10 H10 119.492 no . .
C11 C10 H10 119.508 no . .
C7 C12 H12 108.219 no . .
C13 C12 H12 108.199 no . .
C14 C12 H12 108.201 no . .
C12 C13 H13A 109.449 no . .
C12 C13 H13B 109.467 no . .
C12 C13 H13C 109.479 no . .
H13A C13 H13B 109.466 no . .
H13A C13 H13C 109.469 no . .
H13B C13 H13C 109.497 no . .
C12 C14 H14A 109.470 no . .
C12 C14 H14B 109.496 no . .
C12 C14 H14C 109.483 no . .
H14A C14 H14B 109.464 no . .
H14A C14 H14C 109.455 no . .
H14B C14 H14C 109.459 no . .
C11 C15 H15 107.135 no . .
C16 C15 H15 107.155 no . .
C17 C15 H15 107.161 no . .
C15 C16 H16A 109.466 no . .
C15 C16 H16B 109.487 no . .
C15 C16 H16C 109.477 no . .
H16A C16 H16B 109.466 no . .
H16A C16 H16C 109.457 no . .
H16B C16 H16C 109.475 no . .
C15 C17 H17A 109.484 no . .
C15 C17 H17B 109.483 no . .
C15 C17 H17C 109.457 no . .
H17A C17 H17B 109.487 no . .
H17A C17 H17C 109.463 no . .
H17B C17 H17C 109.454 no . .
C19 C20 H20 119.197 no . .
C21 C20 H20 119.214 no . .
C20 C21 H21 119.668 no . .
C22 C21 H21 119.618 no . .
C21 C22 H22 119.764 no . .
C23 C22 H22 119.747 no . .
C19 C24 H24 107.865 no . .
C25 C24 H24 107.826 no . .
C26 C24 H24 107.842 no . .
C24 C25 H25A 109.478 no . .
C24 C25 H25B 109.466 no . .
C24 C25 H25C 109.479 no . .
H25A C25 H25B 109.470 no . .
H25A C25 H25C 109.459 no . .
H25B C25 H25C 109.475 no . .
C24 C26 H26A 109.477 no . .
C24 C26 H26B 109.483 no . .
C24 C26 H26C 109.475 no . .
H26A C26 H26B 109.471 no . .
H26A C26 H26C 109.474 no . .
H26B C26 H26C 109.447 no . .
C23 C27 H27 107.616 no . .
C28 C27 H27 107.623 no . .
C29 C27 H27 107.631 no . .
C27 C28 H28A 109.471 no . .
C27 C28 H28B 109.465 no . .
C27 C28 H28C 109.467 no . .
H28A C28 H28B 109.456 no . .
H28A C28 H28C 109.490 no . .
H28B C28 H28C 109.480 no . .
C27 C29 H29A 109.488 no . .
C27 C29 H29B 109.481 no . .
C27 C29 H29C 109.480 no . .
H29A C29 H29B 109.471 no . .
H29A C29 H29C 109.463 no . .
H29B C29 H29C 109.444 no . .
N32 C33 H33 126.576 no . .
C34 C33 H33 126.560 no . .
N35 C34 H34 126.758 no . .
C33 C34 H34 126.749 no . .
C37 C38 H38 118.381 no . .
C39 C38 H38 118.392 no . .
C39 C40 H40 118.872 no . .
C41 C40 H40 118.852 no . .
C37 C42 H42A 109.480 no . .
C37 C42 H42B 109.493 no . .
C37 C42 H42C 109.455 no . .
H42A C42 H42B 109.489 no . .
H42A C42 H42C 109.460 no . .
H42B C42 H42C 109.450 no . .
C39 C43 H43A 109.467 no . .
C39 C43 H43B 109.476 no . .
C39 C43 H43C 109.454 no . .
H43A C43 H43B 109.479 no . .
H43A C43 H43C 109.475 no . .
H43B C43 H43C 109.475 no . .
C41 C44 H44A 109.488 no . .
C41 C44 H44B 109.471 no . .
C41 C44 H44C 109.472 no . .
H44A C44 H44B 109.467 no . .
H44A C44 H44C 109.461 no . .
H44B C44 H44C 109.467 no . .
C46 C47 H47 118.959 no . .
C48 C47 H47 118.930 no . .
C48 C49 H49 118.834 no . .
C50 C49 H49 118.830 no . .
C46 C51 H51A 109.460 no . .
C46 C51 H51B 109.477 no . .
C46 C51 H51C 109.471 no . .
H51A C51 H51B 109.487 no . .
H51A C51 H51C 109.475 no . .
H51B C51 H51C 109.458 no . .
C48 C52 H52A 109.457 no . .
C48 C52 H52B 109.463 no . .
C48 C52 H52C 109.478 no . .
H52A C52 H52B 109.475 no . .
H52A C52 H52C 109.483 no . .
H52B C52 H52C 109.470 no . .
C50 C53 H53A 109.466 no . .
C50 C53 H53B 109.479 no . .
C50 C53 H53C 109.465 no . .
H53A C53 H53B 109.465 no . .
H53A C53 H53C 109.479 no . .
H53B C53 H53C 109.473 no . .
N62 C63 H63 126.652 no . .
C63 C63 H63 126.626 no 2_655 .
C65 C66 H66 119.414 no . .
C67 C66 H66 119.408 no . .
C66 C67 H67 119.585 no . .
C68 C67 H67 119.585 no . .
C67 C68 H68 119.738 no . .
C69 C68 H68 119.741 no . .
C65 C70 H70 107.642 no . .
C71 C70 H70 107.679 no . .
C72 C70 H70 107.642 no . .
C70 C71 H71A 109.487 no . .
C70 C71 H71B 109.453 no . .
C70 C71 H71C 109.457 no . .
H71A C71 H71B 109.479 no . .
H71A C71 H71C 109.484 no . .
H71B C71 H71C 109.467 no . .
C70 C72 H72A 109.467 no . .
C70 C72 H72B 109.484 no . .
C70 C72 H72C 109.455 no . .
H72A C72 H72B 109.480 no . .
H72A C72 H72C 109.466 no . .
H72B C72 H72C 109.476 no . .
C69 C73 H73 107.800 no . .
C74 C73 H73 107.796 no . .
C75 C73 H73 107.811 no . .
C73 C74 H74A 109.479 no . .
C73 C74 H74B 109.463 no . .
C73 C74 H74C 109.478 no . .
H74A C74 H74B 109.476 no . .
H74A C74 H74C 109.467 no . .
H74B C74 H74C 109.464 no . .
C73 C75 H75A 109.480 no . .
C73 C75 H75B 109.460 no . .
C73 C75 H75C 109.478 no . .
H75A C75 H75B 109.457 no . .
H75A C75 H75C 109.477 no . .
H75B C75 H75C 109.476 no . .
N82 C83 H83 126.362 no . .
C83 C83 H83 126.336 no 2_655 .
C85 C86 H86 118.684 no . .
C87 C86 H86 118.676 no . .
C87 C88 H88 118.323 no . .
C89 C88 H88 118.323 no . .
C85 C90 H90A 109.474 no . .
C85 C90 H90B 109.447 no . .
C85 C90 H90C 109.441 no . .
H90A C90 H90B 109.489 no . .
H90A C90 H90C 109.490 no . .
H90B C90 H90C 109.486 no . .
C87 C91 H91A 109.439 no . .
C87 C91 H91B 109.470 no . .
C87 C91 H91C 109.488 no . .
H91A C91 H91B 109.467 no . .
H91A C91 H91C 109.488 no . .
H91B C91 H91C 109.475 no . .
C89 C92 H92A 109.480 no . .
C89 C92 H92B 109.480 no . .
C89 C92 H92C 109.477 no . .
H92A C92 H92B 109.454 no . .
H92A C92 H92C 109.469 no . .
H92B C92 H92C 109.467 no . .
O93 C94 H94A 109.568 no . .
O93 C94 H94B 109.560 no . .
C95 C94 H94A 109.555 no . .
C95 C94 H94B 109.546 no . .
H94A C94 H94B 108.100 no . .
C94 C95 H95A 109.910 no . .
C94 C95 H95B 109.902 no . .
C96 C95 H95A 109.900 no . .
C96 C95 H95B 109.902 no . .
H95A C95 H95B 108.321 no . .
C95 C96 H96A 111.058 no . .
C95 C96 H96B 111.085 no . .
C97 C96 H96A 111.010 no . .
C97 C96 H96B 111.038 no . .
H96A C96 H96B 109.012 no . .
O93 C97 H97A 109.701 no . .
O93 C97 H97B 109.711 no . .
C96 C97 H97A 109.709 no . .
C96 C97 H97B 109.737 no . .
H97A C97 H97B 108.218 no . .
O98 C99 H99A 109.239 no . .
O98 C99 H99B 109.220 no . .
C100 C99 H99A 109.234 no . .
C100 C99 H99B 109.215 no . .
H99A C99 H99B 107.923 no . .
C99 C100 H10A 111.369 no . .
C99 C100 H10B 111.354 no . .
C101 C100 H10A 111.368 no . .
C101 C100 H10B 111.344 no . .
H10A C100 H10B 109.250 no . .
C100 C101 H10C 109.920 no . .
C100 C101 H10D 109.898 no . .
C102 C101 H10C 109.925 no . .
C102 C101 H10D 109.905 no . .
H10C C101 H10D 108.314 no . .
O98 C102 H10E 110.695 no . .
O98 C102 H10F 110.712 no . .
C101 C102 H10E 110.708 no . .
C101 C102 H10F 110.689 no . .
H10E C102 H10F 108.802 no . .

loop_
_geom_bond_atom_site_label_1
_geom_bond_atom_site_label_2
_geom_bond_distance
_geom_bond_publ_flag
_geom_bond_site_symmetry_2
Ag1 C1 2.077(3) yes .
Ag1 C31 2.082(3) yes .
Ag2 C61 2.092(5) yes .
Ag2 C81 2.075(5) yes .
F1 B1 1.382(5) yes .
F2 B1 1.379(5) yes .
F3 B1 1.382(5) yes .
F4 B1 1.376(5) yes .
F5 B2 1.374(15) yes .
F6 B2 1.375(14) yes .
F7 B2 1.374(14) yes .
F8 B2 1.374(13) yes .
O93 C94 1.409(8) yes .
O93 C97 1.424(11) yes .
O98 C99 1.450(10) yes .
O98 C102 1.449(11) yes .
N2 C1 1.360(4) yes .
N2 C3 1.382(4) yes .
N2 C6 1.449(4) yes .
N5 C1 1.352(4) yes .
N5 C4 1.380(4) yes .
N5 C18 1.454(4) yes .
N32 C31 1.353(4) yes .
N32 C33 1.383(4) yes .
N32 C36 1.444(5) yes .
N35 C31 1.344(4) yes .
N35 C34 1.390(4) yes .
N35 C45 1.446(5) yes .
N62 C61 1.354(4) yes .
N62 C63 1.384(4) yes .
N62 C64 1.447(4) yes .
N82 C81 1.356(5) yes .
N82 C83 1.385(6) yes .
N82 C84 1.442(7) yes .
C3 C4 1.339(5) yes .
C6 C7 1.395(5) yes .
C6 C11 1.394(5) yes .
C7 C8 1.392(5) yes .
C7 C12 1.517(6) yes .
C8 C9 1.379(6) yes .
C9 C10 1.372(6) yes .
C10 C11 1.403(5) yes .
C11 C15 1.518(5) yes .
C12 C13 1.524(6) yes .
C12 C14 1.521(6) yes .
C15 C16 1.509(6) yes .
C15 C17 1.498(7) yes .
C18 C19 1.398(5) yes .
C18 C23 1.387(5) yes .
C19 C20 1.391(5) yes .
C19 C24 1.520(5) yes .
C20 C21 1.364(6) yes .
C21 C22 1.388(6) yes .
C22 C23 1.395(5) yes .
C23 C27 1.512(6) yes .
C24 C25 1.519(6) yes .
C24 C26 1.513(6) yes .
C27 C28 1.528(6) yes .
C27 C29 1.529(6) yes .
C33 C34 1.341(6) yes .
C36 C37 1.394(5) yes .
C36 C41 1.391(5) yes .
C37 C38 1.400(7) yes .
C37 C42 1.507(6) yes .
C38 C39 1.370(6) yes .
C39 C40 1.366(6) yes .
C39 C43 1.505(8) yes .
C40 C41 1.387(5) yes .
C41 C44 1.498(5) yes .
C45 C46 1.404(5) yes .
C45 C50 1.377(6) yes .
C46 C47 1.382(6) yes .
C46 C51 1.498(6) yes .
C47 C48 1.383(7) yes .
C48 C49 1.387(6) yes .
C48 C52 1.510(7) yes .
C49 C50 1.391(6) yes .
C50 C53 1.506(6) yes .
C63 C63 1.340(5) yes 2_655
C64 C65 1.389(5) yes .
C64 C69 1.398(4) yes .
C65 C66 1.403(5) yes .
C65 C70 1.515(5) yes .
C66 C67 1.371(5) yes .
C67 C68 1.388(6) yes .
C68 C69 1.397(5) yes .
C69 C73 1.519(5) yes .
C70 C71 1.519(6) yes .
C70 C72 1.512(7) yes .
C73 C74 1.526(6) yes .
C73 C75 1.526(6) yes .
C83 C83 1.321(9) yes 2_655
C84 C85 1.406(6) yes .
C84 C89 1.369(9) yes .
C85 C86 1.376(8) yes .
C85 C90 1.504(7) yes .
C86 C87 1.375(11) yes .
C87 C88 1.376(12) yes .
C87 C91 1.514(13) yes .
C88 C89 1.377(12) yes .
C89 C92 1.515(10) yes .
C94 C95 1.371(13) yes .
C95 C96 1.412(19) yes .
C96 C97 1.453(16) yes .
C99 C100 1.450(14) yes .
C100 C101 1.450(14) yes .
C101 C102 1.450(13) yes .
C3 H3 0.950 no .
C4 H4 0.950 no .
C8 H8 0.950 no .
C9 H9 0.950 no .
C10 H10 0.950 no .
C12 H12 1.000 no .
C13 H13A 0.980 no .
C13 H13B 0.980 no .
C13 H13C 0.980 no .
C14 H14A 0.980 no .
C14 H14B 0.980 no .
C14 H14C 0.980 no .
C15 H15 1.000 no .
C16 H16A 0.980 no .
C16 H16B 0.980 no .
C16 H16C 0.980 no .
C17 H17A 0.980 no .
C17 H17B 0.980 no .
C17 H17C 0.980 no .
C20 H20 0.950 no .
C21 H21 0.950 no .
C22 H22 0.950 no .
C24 H24 1.000 no .
C25 H25A 0.980 no .
C25 H25B 0.980 no .
C25 H25C 0.980 no .
C26 H26A 0.980 no .
C26 H26B 0.980 no .
C26 H26C 0.980 no .
C27 H27 1.000 no .
C28 H28A 0.980 no .
C28 H28B 0.980 no .
C28 H28C 0.980 no .
C29 H29A 0.980 no .
C29 H29B 0.980 no .
C29 H29C 0.980 no .
C33 H33 0.950 no .
C34 H34 0.950 no .
C38 H38 0.950 no .
C40 H40 0.950 no .
C42 H42A 0.980 no .
C42 H42B 0.980 no .
C42 H42C 0.980 no .
C43 H43A 0.980 no .
C43 H43B 0.980 no .
C43 H43C 0.980 no .
C44 H44A 0.980 no .
C44 H44B 0.980 no .
C44 H44C 0.980 no .
C47 H47 0.950 no .
C49 H49 0.950 no .
C51 H51A 0.980 no .
C51 H51B 0.980 no .
C51 H51C 0.980 no .
C52 H52A 0.980 no .
C52 H52B 0.980 no .
C52 H52C 0.980 no .
C53 H53A 0.980 no .
C53 H53B 0.980 no .
C53 H53C 0.980 no .
C63 H63 0.950 no .
C66 H66 0.950 no .
C67 H67 0.950 no .
C68 H68 0.950 no .
C70 H70 1.000 no .
C71 H71A 0.980 no .
C71 H71B 0.980 no .
C71 H71C 0.980 no .
C72 H72A 0.980 no .
C72 H72B 0.980 no .
C72 H72C 0.980 no .
C73 H73 1.000 no .
C74 H74A 0.980 no .
C74 H74B 0.980 no .
C74 H74C 0.980 no .
C75 H75A 0.980 no .
C75 H75B 0.980 no .
C75 H75C 0.980 no .
C83 H83 0.950 no .
C86 H86 0.950 no .
C88 H88 0.950 no .
C90 H90A 0.980 no .
C90 H90B 0.980 no .
C90 H90C 0.980 no .
C91 H91A 0.980 no .
C91 H91B 0.980 no .
C91 H91C 0.980 no .
C92 H92A 0.980 no .
C92 H92B 0.980 no .
C92 H92C 0.980 no .
C94 H94A 0.990 no .
C94 H94B 0.990 no .
C95 H95A 0.990 no .
C95 H95B 0.990 no .
C96 H96A 0.990 no .
C96 H96B 0.990 no .
C97 H97A 0.990 no .
C97 H97B 0.990 no .
C99 H99A 0.990 no .
C99 H99B 0.990 no .
C100 H10A 0.990 no .
C100 H10B 0.990 no .
C101 H10C 0.990 no .
C101 H10D 0.990 no .
C102 H10E 0.990 no .
C102 H10F 0.990 no .

loop_
_geom_contact_atom_site_label_1
_geom_contact_atom_site_label_2
_geom_contact_distance
_geom_contact_publ_flag
_geom_contact_site_symmetry_2
Ag1 C6 3.428(3) no .
Ag1 C18 3.433(3) no .
Ag1 C36 3.504(3) no .
Ag1 C45 3.464(4) no .
Ag2 C64 3.448(3) no .
Ag2 C64 3.448(3) no 2_655
Ag2 C74 3.599(4) no .
Ag2 C74 3.599(4) no 2_655
Ag2 C84 3.481(5) no .
Ag2 C84 3.481(5) no 2_655
N2 C12 2.885(5) no .
N2 C15 2.883(5) no .
N2 C18 3.540(4) no .
N5 C6 3.532(4) no .
N5 C24 2.883(5) no .
N5 C27 2.911(5) no .
N32 C42 2.878(6) no .
N32 C44 2.892(4) no .
N32 C45 3.543(5) no .
N35 C36 3.541(5) no .
N35 C51 2.890(5) no .
N35 C53 2.871(6) no .
N62 C64 3.532(4) no 2_655
N62 C70 2.891(5) no .
N62 C73 2.892(4) no .
N62 C74 3.596(5) no .
N82 C84 3.548(7) no 2_655
N82 C90 2.865(6) no .
N82 C92 2.853(9) no .
C1 C7 3.262(4) no .
C1 C11 3.306(4) no .
C1 C12 3.430(5) no .
C1 C15 3.528(5) no .
C1 C19 3.309(4) no .
C1 C23 3.254(4) no .
C1 C24 3.523(5) no .
C1 C27 3.445(5) no .
C3 C7 3.385(5) no .
C3 C11 3.355(5) no .
C3 C12 3.564(5) no .
C3 C15 3.497(5) no .
C3 C18 3.599(4) no .
C4 C6 3.591(4) no .
C4 C19 3.310(5) no .
C4 C23 3.429(5) no .
C4 C24 3.424(5) no .
C6 C9 2.732(5) no .
C6 C13 3.500(6) no .
C6 C16 3.452(6) no .
C7 C10 2.803(6) no .
C8 C11 2.798(5) no .
C8 C13 3.190(6) no .
C8 C14 3.016(7) no .
C10 C16 3.249(6) no .
C10 C17 3.021(7) no .
C18 C21 2.726(5) no .
C18 C25 3.521(6) no .
C18 C28 3.519(6) no .
C19 C22 2.802(5) no .
C20 C23 2.793(6) no .
C20 C25 3.146(6) no .
C20 C26 3.048(6) no .
C22 C28 3.159(6) no .
C22 C29 3.018(7) no .
C25 C48 3.505(6) no .
C31 C37 3.440(6) no .
C31 C41 3.244(5) no .
C31 C44 3.323(5) no .
C31 C46 3.264(5) no .
C31 C50 3.374(6) no .
C31 C51 3.378(5) no .
C31 C53 3.590(6) no .
C33 C37 3.259(6) no .
C33 C41 3.399(5) no .
C33 C42 3.368(7) no .
C33 C45 3.582(6) no .
C34 C36 3.576(5) no .
C34 C46 3.404(5) no .
C34 C50 3.272(6) no .
C34 C53 3.408(7) no .
C36 C39 2.773(6) no .
C37 C40 2.780(5) no .
C38 C41 2.752(6) no .
C45 C48 2.761(6) no .
C46 C49 2.774(6) no .
C47 C50 2.785(5) no .
C61 C63 2.259(6) no 2_655
C61 C64 2.457(3) no 2_655
C61 C65 3.281(4) no .
C61 C65 3.281(4) no 2_655
C61 C69 3.283(3) no .
C61 C69 3.283(3) no 2_655
C61 C70 3.510(4) no .
C61 C70 3.510(4) no 2_655
C61 C73 3.484(4) no .
C61 C73 3.484(4) no 2_655
C63 C64 3.589(5) no 2_655
C63 C65 3.319(5) no .
C63 C69 3.409(5) no .
C63 C70 3.438(5) no .
C64 C67 2.735(5) no .
C64 C71 3.593(6) no .
C64 C72 3.571(6) no .
C64 C74 3.417(6) no .
C65 C68 2.808(5) no .
C66 C69 2.800(6) no .
C66 C71 3.095(6) no .
C66 C72 3.096(6) no .
C68 C74 3.292(6) no .
C68 C75 2.966(6) no .
C71 C86 3.415(7) no .
C81 C83 2.251(6) no 2_655
C81 C84 2.482(5) no 2_655
C81 C85 3.303(5) no .
C81 C85 3.303(5) no 2_655
C81 C89 3.340(7) no .
C81 C89 3.340(7) no 2_655
C81 C90 3.420(5) no .
C81 C90 3.420(5) no 2_655
C81 C92 3.513(8) no .
C81 C92 3.513(8) no 2_655
C83 C84 3.569(8) no 2_655
C83 C85 3.367(7) no .
C83 C89 3.312(10) no .
C83 C90 3.558(7) no .
C83 C92 3.456(11) no .
C84 C87 2.753(11) no .
C85 C88 2.754(8) no .
C86 C89 2.769(8) no .
F1 C9 3.268(4) no .
F1 C10 3.560(4) no .
F1 C34 3.181(4) no 4_564
F1 C67 3.439(5) no 2_655
F2 C3 3.440(4) no 4_574
F2 C20 3.563(5) no 1_554
F3 C3 3.315(4) no 4_574
F3 C4 3.130(4) no 4_574
F3 C10 3.393(5) no .
F3 C94 3.412(7) no .
F4 C20 3.400(4) no 1_554
F4 C21 3.267(5) no 1_554
F4 C33 3.083(4) no 4_564
F4 C34 3.288(4) no 4_564
F5 F5 2.584(18) no 2_655
F5 F7 2.275(18) no 2_655
F5 B2 2.902(17) no 2_655
F7 F5 2.275(18) no 2_655
F7 B2 3.467(16) no 2_655
O98 C49 3.435(9) no 4_564
O98 C63 3.229(8) no 2_655
C3 F2 3.440(4) no 4_575
C3 F3 3.315(4) no 4_575
C4 F3 3.130(4) no 4_575
C9 F1 3.268(4) no .
C10 F1 3.560(4) no .
C10 F3 3.393(5) no .
C20 F2 3.563(5) no 1_556
C20 F4 3.400(4) no 1_556
C21 F4 3.267(5) no 1_556
C33 F4 3.083(4) no 4_565
C34 F1 3.181(4) no 4_565
C34 F4 3.288(4) no 4_565
C44 C75 3.519(6) no 2_655
C49 O98 3.435(9) no 4_565
C63 O98 3.229(8) no 2_655
C67 F1 3.439(5) no 2_655
C75 C44 3.519(6) no 2_655
C94 F3 3.412(7) no .
B2 F5 2.902(17) no 2_655
B2 F7 3.467(16) no 2_655
Ag1 H13A 2.8761 no .
Ag1 H16C 3.0212 no .
Ag1 H25B 3.3159 no .
Ag1 H28A 2.8042 no .
Ag1 H44A 3.2698 no .
Ag1 H51B 3.2602 no .
Ag2 H71B 3.5015 no .
Ag2 H71B 3.5015 no 2_655
Ag2 H74A 2.6727 no .
Ag2 H74A 2.6727 no 2_655
Ag2 H90A 3.4241 no .
Ag2 H90A 3.4241 no 2_655
O93 H95A 3.0415 no .
O93 H95B 2.8346 no .
O93 H96A 2.9365 no .
O93 H96B 3.0863 no .
O98 H10A 3.0130 no .
O98 H10B 3.1113 no .
O98 H10C 2.7527 no .
O98 H10D 3.1246 no .
N2 H4 3.1046 no .
N2 H12 2.4029 no .
N2 H13A 3.4800 no .
N2 H15 2.4012 no .
N2 H16C 3.3279 no .
N2 H24 3.4426 no .
N2 H27 3.5261 no .
N5 H3 3.1103 no .
N5 H12 3.4599 no .
N5 H15 3.5574 no .
N5 H24 2.3810 no .
N5 H25B 3.5531 no .
N5 H27 2.4209 no .
N5 H28A 3.5460 no .
N32 H34 3.1116 no .
N32 H42A 2.9363 no .
N32 H42B 2.7169 no .
N32 H44A 3.1309 no .
N32 H44B 2.5940 no .
N35 H33 3.1130 no .
N35 H51B 2.9463 no .
N35 H51C 2.7360 no .
N35 H53A 2.9469 no .
N35 H53B 2.7014 no .
N62 H63 3.1103 no 2_655
N62 H70 2.3825 no .
N62 H70 3.3820 no 2_655
N62 H73 2.4608 no .
N62 H74A 3.1929 no .
N82 H83 3.1025 no 2_655
N82 H90A 2.9230 no .
N82 H90C 2.7014 no .
N82 H92B 2.7980 no .
N82 H92C 2.8035 no .
C1 H3 3.1756 no .
C1 H4 3.1669 no .
C1 H12 2.8895 no .
C1 H13A 3.2121 no .
C1 H15 3.0326 no .
C1 H16C 3.1510 no .
C1 H24 2.9442 no .
C1 H25B 3.4343 no .
C1 H27 2.8825 no .
C1 H28A 3.3020 no .
C3 H12 2.8415 no .
C3 H15 2.7410 no .
C3 H24 3.3358 no .
C3 H27 3.5973 no .
C4 H12 3.4553 no .
C4 H15 3.4383 no .
C4 H24 2.6898 no .
C4 H27 2.9682 no .
C6 H3 2.8464 no .
C6 H8 3.2343 no .
C6 H10 3.2425 no .
C6 H12 2.5945 no .
C6 H13A 3.3706 no .
C6 H15 2.5840 no .
C6 H16C 3.2582 no .
C7 H3 3.5949 no .
C7 H9 3.2683 no .
C7 H13A 2.7164 no .
C7 H13B 2.6885 no .
C7 H13C 3.3497 no .
C7 H14A 2.6992 no .
C7 H14B 2.7110 no .
C7 H14C 3.3511 no .
C7 H44A 3.4592 no .
C8 H10 3.2433 no .
C8 H12 3.3247 no .
C8 H13A 3.5138 no .
C8 H13B 2.9137 no .
C8 H14A 2.7270 no .
C8 H14B 3.2372 no .
C8 H44A 3.2260 no .
C9 H40 3.5540 no .
C9 H44A 3.3234 no .
C10 H8 3.2413 no .
C10 H15 3.3193 no .
C10 H16B 3.0432 no .
C10 H16C 3.5062 no .
C10 H17A 3.1523 no .
C10 H17B 2.7997 no .
C10 H40 3.3274 no .
C11 H3 3.5389 no .
C11 H9 3.2692 no .
C11 H16A 3.3414 no .
C11 H16B 2.7383 no .
C11 H16C 2.6535 no .
C11 H17A 2.6822 no .
C11 H17B 2.7564 no .
C11 H17C 3.3536 no .
C12 H8 2.6866 no .
C13 H8 3.1279 no .
C13 H14A 2.7036 no .
C13 H14B 3.3340 no .
C13 H14C 2.6405 no .
C13 H25B 3.3115 no .
C13 H25C 3.5411 no .
C13 H53B 3.5301 no .
C14 H8 2.7966 no .
C14 H13A 3.3324 no .
C14 H13B 2.7146 no .
C14 H13C 2.6320 no .
C15 H10 2.6998 no .
C16 H10 3.2212 no .
C16 H17A 3.3150 no .
C16 H17B 2.6627 no .
C16 H17C 2.6543 no .
C16 H28A 3.5764 no .
C16 H28C 3.4709 no .
C17 H10 2.7973 no .
C17 H16A 2.6541 no .
C17 H16B 2.6681 no .
C17 H16C 3.3130 no .
C18 H4 2.8396 no .
C18 H20 3.2334 no .
C18 H22 3.2356 no .
C18 H24 2.5926 no .
C18 H25B 3.3709 no .
C18 H26A 3.5754 no .
C18 H27 2.5901 no .
C18 H28A 3.3654 no .
C18 H29A 3.5867 no .
C19 H4 3.4759 no .
C19 H21 3.2577 no .
C19 H25A 2.7166 no .
C19 H25B 2.6615 no .
C19 H25C 3.3417 no .
C19 H26A 2.6559 no .
C19 H26B 2.7389 no .
C19 H26C 3.3445 no .
C20 H22 3.2448 no .
C20 H24 3.3259 no .
C20 H25A 2.9026 no .
C20 H25B 3.3904 no .
C20 H26A 3.2138 no .
C20 H26B 2.8171 no .
C20 H47 3.3143 no .
C21 H47 3.4260 no .
C21 H51A 3.3595 no .
C21 H51B 3.5260 no .
C22 H20 3.2450 no .
C22 H27 3.3089 no .
C22 H28A 3.4097 no .
C22 H28B 2.9289 no .
C22 H29A 3.1403 no .
C22 H29C 2.8198 no .
C22 H51A 3.5381 no .
C22 H51B 3.2639 no .
C23 H21 3.2704 no .
C23 H28A 2.6695 no .
C23 H28B 2.7397 no .
C23 H28C 3.3477 no .
C23 H29A 2.6458 no .
C23 H29B 3.3476 no .
C23 H29C 2.7772 no .
C23 H51B 3.4668 no .
C24 H20 2.6838 no .
C25 H13A 3.4435 no .
C25 H13C 3.4431 no .
C25 H20 3.0644 no .
C25 H26A 3.3445 no .
C25 H26B 2.6818 no .
C25 H26C 2.7087 no .
C26 H20 2.8560 no .
C26 H25A 2.7002 no .
C26 H25B 3.3436 no .
C26 H25C 2.6928 no .
C27 H22 2.6641 no .
C28 H16C 3.3171 no .
C28 H22 3.0765 no .
C28 H29A 3.3600 no .
C28 H29B 2.7428 no .
C28 H29C 2.6778 no .
C28 H42B 3.4199 no .
C28 H51B 3.4144 no .
C29 H22 2.8171 no .
C29 H28A 3.3613 no .
C29 H28B 2.7090 no .
C29 H28C 2.7096 no .
C31 H33 3.1657 no .
C31 H34 3.1659 no .
C31 H42B 3.1644 no .
C31 H44A 3.1648 no .
C31 H44B 3.0508 no .
C31 H51B 3.0219 no .
C31 H51C 3.3268 no .
C31 H53B 3.0567 no .
C33 H42A 2.9967 no .
C33 H42B 3.3332 no .
C33 H44B 3.0609 no .
C34 H51C 3.1207 no .
C34 H53A 3.0578 no .
C34 H53B 3.3599 no .
C36 H16C 3.4607 no .
C36 H33 2.7840 no .
C36 H38 3.2330 no .
C36 H40 3.2389 no .
C36 H42A 2.8402 no .
C36 H42B 2.7115 no .
C36 H42C 3.3107 no .
C36 H44A 2.9204 no .
C36 H44B 2.6730 no .
C36 H44C 3.2953 no .
C37 H16B 3.5309 no .
C37 H16C 3.4137 no .
C37 H33 3.3483 no .
C38 H16B 2.9911 no .
C38 H16C 3.5144 no .
C38 H40 3.2041 no .
C38 H42A 3.1088 no .
C38 H42B 3.2172 no .
C38 H42C 2.6058 no .
C38 H43A 2.9557 no .
C38 H43B 2.5986 no .
C38 H43C 3.2422 no .
C39 H16B 2.7404 no .
C40 H10 3.4670 no .
C40 H16B 3.0474 no .
C40 H38 3.2005 no .
C40 H43A 2.9349 no .
C40 H43B 3.2486 no .
C40 H43C 2.6084 no .
C40 H44A 2.9767 no .
C40 H44B 3.2202 no .
C40 H44C 2.5555 no .
C41 H16B 3.5867 no .
C42 H33 3.4619 no .
C42 H38 2.6972 no .
C43 H16B 3.2032 no .
C43 H38 2.6351 no .
C43 H40 2.6410 no .
C44 H40 2.6227 no .
C45 H25B 3.4829 no .
C45 H34 2.8034 no .
C45 H47 3.2400 no .
C45 H49 3.2202 no .
C45 H51A 3.3258 no .
C45 H51B 2.8415 no .
C45 H51C 2.7458 no .
C45 H53A 2.8478 no .
C45 H53B 2.7075 no .
C45 H53C 3.2996 no .
C46 H25B 3.5940 no .
C47 H20 3.5258 no .
C47 H25A 3.1683 no .
C47 H25B 3.5001 no .
C47 H49 3.2326 no .
C47 H51A 2.5438 no .
C47 H51B 3.0782 no .
C47 H51C 3.1641 no .
C47 H52A 2.6214 no .
C47 H52B 2.9399 no .
C47 H52C 3.2673 no .
C48 H25A 2.7965 no .
C48 H25B 3.3553 no .
C49 H25A 3.1831 no .
C49 H25B 3.2344 no .
C49 H47 3.2335 no .
C49 H52A 3.2587 no .
C49 H52B 2.9821 no .
C49 H52C 2.6120 no .
C49 H53A 3.0822 no .
C49 H53B 3.1935 no .
C49 H53C 2.5684 no .
C50 H25B 3.3212 no .
C50 H34 3.3974 no .
C51 H47 2.6422 no .
C52 H25A 3.0448 no .
C52 H47 2.6543 no .
C52 H49 2.6643 no .
C53 H34 3.5613 no .
C53 H49 2.6628 no .
C61 H63 3.1710 no .
C61 H63 3.1710 no 2_655
C61 H70 2.8844 no .
C61 H70 2.8844 no 2_655
C61 H73 3.0671 no .
C61 H73 3.0671 no 2_655
C61 H74A 2.9123 no .
C61 H74A 2.9123 no 2_655
C63 H70 2.7354 no .
C63 H70 3.3294 no 2_655
C63 H73 2.8916 no .
C64 H63 2.8330 no .
C64 H66 3.2386 no .
C64 H68 3.2473 no .
C64 H70 2.5809 no .
C64 H71B 3.5007 no .
C64 H72A 3.4795 no .
C64 H73 2.6162 no .
C64 H74A 3.2401 no .
C65 H63 3.5064 no .
C65 H67 3.2697 no .
C65 H71A 2.7153 no .
C65 H71B 2.6844 no .
C65 H71C 3.3465 no .
C65 H72A 2.6888 no .
C65 H72B 2.6883 no .
C65 H72C 3.3388 no .
C66 H68 3.2511 no .
C66 H70 3.3283 no .
C66 H71A 2.8290 no .
C66 H71B 3.3369 no .
C66 H72A 3.3676 no .
C66 H72B 2.8098 no .
C66 H91B 3.5016 no .
C67 H88 3.4502 no .
C68 H66 3.2517 no .
C68 H73 3.3042 no .
C68 H74B 3.0496 no .
C68 H75B 2.8028 no .
C68 H75C 3.0069 no .
C69 H67 3.2720 no .
C69 H74A 2.7138 no .
C69 H74B 2.6912 no .
C69 H74C 3.3514 no .
C69 H75A 3.3680 no .
C69 H75B 2.8045 no .
C69 H75C 2.6762 no .
C70 H66 2.6833 no .
C71 H66 2.9435 no .
C71 H72A 3.3436 no .
C71 H72B 2.7304 no .
C71 H72C 2.6615 no .
C71 H74A 3.4491 no 2_655
C71 H74C 3.4933 no 2_655
C71 H86 3.3521 no .
C72 H66 2.9740 no .
C72 H71A 2.7147 no .
C72 H71B 3.3431 no .
C72 H71C 2.6797 no .
C73 H68 2.6877 no .
C74 H68 3.3069 no .
C74 H71B 3.3380 no 2_655
C74 H75A 2.7126 no .
C74 H75B 2.6382 no .
C74 H75C 3.3374 no .
C74 H90A 3.0324 no 2_655
C75 H68 2.6832 no .
C75 H74A 3.3364 no .
C75 H74B 2.7266 no .
C75 H74C 2.6254 no .
C81 H83 3.1628 no .
C81 H83 3.1628 no 2_655
C81 H90A 3.0675 no .
C81 H90A 3.0675 no 2_655
C81 H90C 3.3607 no .
C81 H90C 3.3607 no 2_655
C81 H92B 3.0627 no .
C81 H92B 3.0627 no 2_655
C81 H92C 3.5984 no .
C81 H92C 3.5984 no 2_655
C83 H90C 3.0119 no .
C83 H92B 3.5466 no .
C83 H92C 2.9915 no .
C84 H83 2.8005 no .
C84 H86 3.2311 no .
C84 H88 3.1967 no .
C84 H90A 2.8328 no .
C84 H90B 3.3248 no .
C84 H90C 2.7375 no .
C84 H92A 3.2990 no .
C84 H92B 2.7564 no .
C84 H92C 2.7682 no .
C85 H71B 3.0359 no .
C85 H83 3.5441 no .
C86 H71A 2.9662 no .
C86 H71B 2.9854 no .
C86 H88 3.2077 no .
C86 H90A 3.0891 no .
C86 H90B 2.5737 no .
C86 H90C 3.1797 no .
C86 H91A 2.6707 no .
C86 H91B 2.8547 no .
C86 H91C 3.2878 no .
C87 H66 3.4689 no .
C87 H71A 3.1535 no .
C87 H71B 3.5850 no .
C88 H86 3.2098 no .
C88 H91A 3.2271 no .
C88 H91B 3.0458 no .
C88 H91C 2.6013 no .
C88 H92A 2.5852 no .
C88 H92B 3.1520 no .
C88 H92C 3.1451 no .
C89 H83 3.4729 no .
C90 H71B 3.3595 no .
C90 H74A 3.5205 no 2_655
C90 H86 2.6637 no .
C91 H66 3.3778 no .
C91 H71A 3.3339 no .
C91 H86 2.6410 no .
C91 H88 2.6670 no .
C92 H88 2.6707 no .
C94 H96A 2.8161 no .
C94 H96B 3.0276 no .
C94 H97A 2.8918 no .
C94 H97B 2.9267 no .
C95 H97A 2.8383 no .
C95 H97B 2.9962 no .
C96 H94A 3.0261 no .
C96 H94B 2.8155 no .
C97 H94A 2.9632 no .
C97 H94B 2.8516 no .
C97 H95A 3.0287 no .
C97 H95B 2.7991 no .
C99 H10C 2.7583 no .
C99 H10D 3.0584 no .
C99 H10E 2.7929 no .
C99 H10F 3.0882 no .
C100 H10E 2.8128 no .
C100 H10F 3.1724 no .
C101 H99A 2.8720 no .
C101 H99B 2.9795 no .
C102 H10A 2.8657 no .
C102 H10B 3.1482 no .
C102 H99A 3.0153 no .
C102 H99B 2.8937 no .
H3 H4 2.4721 no .
H3 H12 3.1888 no .
H3 H15 3.0040 no .
H4 H24 2.9825 no .
H4 H26A 3.5650 no .
H4 H27 3.3356 no .
H8 H9 2.3148 no .
H8 H13B 2.6348 no .
H8 H14A 2.2246 no .
H8 H14B 3.1583 no .
H8 H44A 3.5301 no .
H9 H10 2.3094 no .
H9 H40 3.4458 no .
H9 H44C 3.5490 no .
H10 H16B 2.7896 no .
H10 H17A 3.0498 no .
H10 H17B 2.2840 no .
H10 H40 3.0412 no .
H10 H43C 3.2642 no .
H10A H10C 2.7758 no .
H10A H10D 2.1826 no .
H10A H10E 3.0022 no .
H10A H99A 2.7114 no .
H10A H99B 2.1432 no .
H10B H10C 2.1743 no .
H10B H10D 2.5637 no .
H10B H99A 2.1390 no .
H10B H99B 2.6339 no .
H10C H10E 2.7878 no .
H10C H10F 2.1851 no .
H10C H99A 3.0883 no .
H10D H10E 2.1906 no .
H10D H10F 2.5128 no .
H10E H99B 3.1125 no .
H12 H13A 2.3396 no .
H12 H13B 2.8616 no .
H12 H13C 2.3757 no .
H12 H14A 2.8594 no .
H12 H14B 2.3443 no .
H12 H14C 2.3657 no .
H12 H24 2.9105 no .
H12 H25B 3.5711 no .
H13A H14C 3.5211 no .
H13A H25B 2.7123 no .
H13A H25C 3.3689 no .
H13A H44A 3.2528 no .
H13A H53B 2.9629 no .
H13B H14A 2.5660 no .
H13B H14C 2.9714 no .
H13B H44A 3.3032 no .
H13B H53B 3.3736 no .
H13C H14A 2.9424 no .
H13C H14B 3.5210 no .
H13C H14C 2.4095 no .
H13C H25B 3.0875 no .
H13C H25C 2.9204 no .
H15 H16A 2.3129 no .
H15 H16B 2.8405 no .
H15 H16C 2.3442 no .
H15 H17A 2.3374 no .
H15 H17B 2.8328 no .
H15 H17C 2.3015 no .
H15 H27 3.1862 no .
H16A H17A 3.5468 no .
H16A H17B 2.9446 no .
H16A H17C 2.4648 no .
H16A H27 3.5067 no .
H16A H28A 3.5034 no .
H16A H28C 2.9645 no .
H16B H17A 3.5614 no .
H16B H17B 2.4890 no .
H16B H17C 2.9532 no .
H16B H38 3.3397 no .
H16B H40 3.4118 no .
H16B H43B 3.1267 no .
H16B H43C 3.1284 no .
H16C H17B 3.5568 no .
H16C H17C 3.5436 no .
H16C H27 3.3616 no .
H16C H28A 2.7945 no .
H16C H28C 3.0646 no .
H20 H21 2.2985 no .
H20 H25A 2.5748 no .
H20 H25B 3.5020 no .
H20 H26A 3.1711 no .
H20 H26B 2.3383 no .
H20 H47 3.1058 no .
H20 H52A 3.2477 no .
H21 H22 2.3295 no .
H21 H47 3.3032 no .
H21 H51A 3.3092 no .
H22 H28A 3.5197 no .
H22 H28B 2.6017 no .
H22 H29A 3.0867 no .
H22 H29C 2.3258 no .
H22 H51B 3.4722 no .
H24 H25A 2.8544 no .
H24 H25B 2.3552 no .
H24 H25C 2.3391 no .
H24 H26A 2.3640 no .
H24 H26B 2.8497 no .
H24 H26C 2.3213 no .
H25A H26A 3.5825 no .
H25A H26B 2.5102 no .
H25A H26C 3.0111 no .
H25A H47 3.4350 no .
H25A H49 3.4641 no .
H25A H52A 2.8705 no .
H25A H52C 2.9497 no .
H25B H26B 3.5767 no .
H25B H26C 3.5928 no .
H25C H26A 3.5902 no .
H25C H26B 2.9596 no .
H25C H26C 2.5311 no .
H27 H28A 2.3672 no .
H27 H28B 2.8592 no .
H27 H28C 2.3385 no .
H27 H29A 2.3941 no .
H27 H29B 2.3163 no .
H27 H29C 2.8585 no .
H28A H29C 3.5764 no .
H28A H42B 2.8849 no .
H28A H51B 2.8858 no .
H28B H29A 3.5821 no .
H28B H29B 3.0447 no .
H28B H29C 2.4997 no .
H28B H42B 3.3870 no .
H28B H51B 3.1259 no .
H28C H29B 2.5703 no .
H28C H29C 2.9483 no .
H28C H42B 3.4520 no .
H33 H34 2.4752 no .
H33 H42A 2.8957 no .
H33 H44B 3.3960 no .
H34 H51C 3.3441 no .
H34 H53A 3.0242 no .
H38 H42A 3.2583 no .
H38 H42B 3.4422 no .
H38 H42C 2.4007 no .
H38 H43A 3.0214 no .
H38 H43B 2.4073 no .
H38 H43C 3.4884 no .
H40 H43A 3.0018 no .
H40 H43B 3.5050 no .
H40 H43C 2.4300 no .
H40 H44A 3.0633 no .
H40 H44B 3.4516 no .
H40 H44C 2.3468 no .
H42B H51B 3.5314 no .
H44A H53B 3.4674 no .
H44B H53B 3.1845 no .
H47 H51A 2.3216 no .
H47 H51B 3.2279 no .
H47 H51C 3.3732 no .
H47 H52A 2.4462 no .
H47 H52B 3.0040 no .
H47 H52C 3.5229 no .
H49 H52A 3.5085 no .
H49 H52B 3.0675 no .
H49 H52C 2.4261 no .
H49 H53A 3.2234 no .
H49 H53B 3.4115 no .
H49 H53C 2.3531 no .
H63 H63 2.4737 no 2_655
H63 H70 3.0745 no .
H63 H72A 3.3404 no .
H63 H73 3.1598 no .
H66 H67 2.3064 no .
H66 H71A 2.4111 no .
H66 H71B 3.3556 no .
H66 H72A 3.4287 no .
H66 H72B 2.4354 no .
H66 H91B 2.7020 no .
H66 H91C 3.5957 no .
H67 H68 2.3282 no .
H67 H88 3.1614 no .
H68 H73 3.5881 no .
H68 H74B 2.8898 no .
H68 H75B 2.2334 no .
H68 H75C 2.8033 no .
H70 H71A 2.8533 no .
H70 H71B 2.3445 no .
H70 H71C 2.3461 no .
H70 H72A 2.3245 no .
H70 H72B 2.8475 no .
H70 H72C 2.3523 no .
H70 H73 3.0875 no 2_655
H70 H74A 3.3916 no 2_655
H71A H72B 2.5781 no .
H71A H72C 2.9608 no .
H71A H86 2.8710 no .
H71A H91B 2.6850 no .
H71B H72C 3.5509 no .
H71B H74A 2.7248 no 2_655
H71B H74C 3.0669 no 2_655
H71B H86 3.0796 no .
H71B H90A 2.9826 no .
H71B H90B 3.4936 no .
H71C H72A 3.5561 no .
H71C H72B 3.0115 no .
H71C H72C 2.4661 no .
H71C H74A 3.4754 no 2_655
H71C H74C 3.0708 no 2_655
H73 H74A 2.3338 no .
H73 H74B 2.8597 no .
H73 H74C 2.3751 no .
H73 H75A 2.3107 no .
H73 H75B 2.8574 no .
H73 H75C 2.4010 no .
H74A H75A 3.5696 no .
H74A H75B 3.5620 no .
H74A H90A 2.5762 no 2_655
H74A H92B 3.4845 no .
H74B H75A 3.0863 no .
H74B H75B 2.5102 no .
H74B H75C 3.5879 no .
H74B H90A 2.9442 no 2_655
H74B H92B 3.0099 no .
H74C H75A 2.4815 no .
H74C H75B 2.8257 no .
H74C H75C 3.5473 no .
H74C H90A 3.0821 no 2_655
H83 H83 2.4470 no 2_655
H83 H90C 3.1755 no .
H83 H92C 3.0676 no .
H86 H90A 3.2515 no .
H86 H90B 2.3572 no .
H86 H90C 3.3900 no .
H86 H91A 2.5297 no .
H86 H91B 2.8575 no .
H86 H91C 3.5519 no .
H88 H91A 3.4560 no .
H88 H91B 3.1674 no .
H88 H91C 2.3917 no .
H88 H92A 2.3610 no .
H88 H92B 3.3357 no .
H88 H92C 3.3264 no .
H90A H92B 3.2756 no 2_655
H94A H95A 2.5017 no .
H94A H95B 2.0578 no .
H94A H97A 3.3966 no .
H94B H95A 2.0562 no .
H94B H95B 2.6707 no .
H94B H96A 3.0685 no .
H94B H97B 3.2969 no .
H95A H96A 2.1260 no .
H95A H96B 2.5578 no .
H95A H97B 3.5959 no .
H95B H96A 2.7243 no .
H95B H96B 2.1214 no .
H95B H97A 3.0946 no .
H96A H97A 2.7328 no .
H96A H97B 2.1532 no .
H96B H97A 2.1492 no .
H96B H97B 2.6164 no .
F1 H9 2.5295 no .
F1 H10 3.1224 no .
F1 H34 2.2966 no 4_564
F1 H40 2.6610 no .
F1 H43C 3.3768 no .
F1 H67 2.5739 no 2_655
F2 H3 2.6549 no 4_574
F2 H9 3.5027 no .
F2 H20 2.6653 no 1_554
F2 H26B 3.2531 no 1_554
F2 H52A 2.9662 no 1_554
F2 H67 3.1579 no 2_655
F2 H88 3.3606 no 2_655
F2 H91C 3.3102 no 2_655
F3 H3 2.9065 no 4_574
F3 H4 2.4955 no 4_574
F3 H9 3.3274 no .
F3 H10 2.5729 no .
F3 H17B 3.5806 no .
F3 H43C 2.9671 no .
F3 H94A 2.6786 no .
F3 H94B 3.5633 no .
F3 H95B 3.2210 no .
F4 H20 2.8424 no 1_554
F4 H21 2.5706 no 1_554
F4 H33 2.4344 no 4_564
F4 H34 2.8918 no 4_564
F4 H43C 3.4434 no .
F4 H47 2.9456 no 1_554
F4 H52A 3.1345 no 1_554
F4 H94A 2.9139 no .
O93 H21 3.1654 no 1_554
O93 H22 3.1780 no 1_554
O93 H22 2.9411 no 7_666
O93 H28B 2.7343 no 7_666
O93 H29C 3.1226 no 7_666
O98 H49 2.6089 no 4_564
O98 H53C 2.7690 no 4_564
O98 H63 2.2858 no 2_655
C3 H95B 3.2688 no 4_575
C4 H95B 3.3158 no 4_575
C6 H26A 2.9032 no 4_574
C7 H26A 2.9933 no 4_574
C8 H26A 3.0476 no 4_574
C8 H26C 3.4460 no 4_574
C8 H68 3.2279 no 2_655
C8 H74B 3.4654 no 2_655
C8 H92A 3.2953 no 2_655
C9 H26A 3.0539 no 4_574
C9 H68 3.2456 no 2_655
C9 H92A 3.4639 no 2_655
C10 H4 3.2922 no 4_574
C10 H26A 2.9888 no 4_574
C11 H26A 2.9230 no 4_574
C13 H10B 3.4128 no 4_565
C13 H74B 3.4188 no 2_655
C13 H74C 3.5830 no 2_655
C13 H75B 3.4695 no 2_655
C13 H99A 3.1962 no 4_565
C14 H74B 3.5266 no 2_655
C15 H96B 3.5347 no 4_575
C17 H4 3.3798 no 4_574
C17 H29A 3.0478 no 4_574
C17 H96B 3.3815 no 4_575
C18 H17A 2.8868 no 4_575
C19 H17A 3.0571 no 4_575
C20 H17A 3.2680 no 4_575
C21 H17A 3.3555 no 4_575
C21 H94A 3.2058 no 1_556
C22 H17A 3.2306 no 4_575
C22 H97A 3.2755 no 1_556
C22 H97B 3.5537 no 7_666
C23 H17A 3.0011 no 4_575
C25 H10C 3.2397 no 4_565
C26 H14B 3.2557 no 4_575
C26 H91C 3.1547 no 2_656
C27 H95A 3.5663 no 4_575
C28 H43B 3.3444 no 7_666
C28 H94B 3.1800 no 7_666
C29 H17C 3.4970 no 4_575
C29 H42A 3.2091 no 6_656
C29 H42C 3.4785 no 6_656
C29 H43A 3.4599 no 7_666
C29 H43B 3.5823 no 7_666
C29 H95A 3.1438 no 4_575
C29 H96A 3.4087 no 4_575
C29 H97A 3.4918 no 1_556
C33 H47 3.0945 no 4_564
C34 H40 3.3742 no 4_565
C38 H51C 3.4657 no 4_564
C38 H96A 3.5964 no 6_645
C38 H96B 3.5313 no 6_645
C39 H51C 3.0671 no 4_564
C40 H34 3.3446 no 4_564
C40 H51C 3.1019 no 4_564
C41 H51C 3.5295 no 4_564
C42 H29A 3.3504 no 6_646
C43 H28C 3.4145 no 7_666
C43 H29B 3.1953 no 7_666
C43 H51C 3.5720 no 4_564
C43 H94B 3.2841 no .
C44 H68 3.4585 no 2_655
C44 H75B 2.8575 no 2_655
C44 H75C 3.3448 no 2_655
C47 H33 3.2696 no 4_565
C47 H44B 3.1553 no 4_565
C48 H44B 3.1687 no 4_565
C48 H75C 3.1985 no 3_666
C49 H10F 3.4331 no 4_565
C49 H75C 2.9367 no 3_666
C51 H97B 3.0960 no 7_666
C52 H10F 3.4655 no 4_565
C52 H44B 3.4845 no 4_565
C52 H66 3.0402 no 2_656
C52 H75C 3.2062 no 3_666
C52 H91B 3.3476 no 2_656
C53 H75A 3.3763 no 2_655
C53 H99A 3.5398 no 4_565
C63 H10E 3.4617 no 2_655
C63 H99B 3.2978 no 2_655
C66 H52B 3.5267 no 2_656
C66 H52C 3.4769 no 2_656
C66 H53A 3.1769 no 3_666
C67 H9 3.5538 no 2_655
C67 H53A 2.9855 no 3_666
C68 H8 3.4042 no 2_655
C68 H9 3.4263 no 2_655
C68 H44C 3.4851 no 2_655
C68 H53A 3.4383 no 3_666
C70 H72C 3.1617 no 3_666
C71 H10E 3.5669 no 3_666
C71 H99B 3.2377 no 4_565
C72 H70 3.4105 no 3_666
C72 H72C 3.1508 no 3_666
C72 H73 3.1101 no 4_565
C72 H75A 2.9843 no 4_565
C72 H99B 3.5662 no 2_655
C73 H72B 3.5242 no 4_564
C73 H72C 3.5452 no 4_564
C74 H8 3.5371 no 2_655
C74 H13B 3.0621 no 2_655
C74 H14A 3.5152 no 2_655
C74 H99A 3.5642 no 3_665
C75 H13B 3.2163 no 2_655
C75 H44A 3.4254 no 2_655
C75 H44B 3.2636 no 2_655
C75 H44C 3.2833 no 2_655
C75 H49 3.5917 no 3_666
C75 H52B 3.3346 no 3_666
C75 H53B 3.5341 no 2_655
C75 H72A 3.5084 no 4_564
C75 H72B 3.1506 no 4_564
C83 H10A 3.4942 no 2_665
C83 H10D 3.3046 no 1_565
C83 H10D 2.9865 no 2_665
C85 H90B 3.4235 no 3_676
C85 H90C 3.1662 no 3_676
C86 H90C 2.9823 no 3_676
C87 H14B 3.2247 no 3_676
C87 H14C 3.5334 no 3_676
C88 H14B 3.2853 no 3_676
C88 H14C 3.2983 no 3_676
C90 H10B 3.5450 no 4_565
C90 H14A 3.4448 no .
C90 H14C 3.4450 no .
C90 H90C 3.4361 no 3_676
C91 H10C 3.3917 no 3_666
C91 H10D 3.5226 no 3_666
C91 H10F 2.9685 no 3_666
C91 H14B 3.1812 no 3_676
C91 H25A 3.5113 no 2_656
C91 H25C 3.5960 no 2_656
C91 H26B 3.3067 no 2_656
C91 H26C 3.4661 no 2_656
C91 H52C 3.3533 no 2_656
C92 H8 3.3499 no 2_655
C92 H14A 3.5667 no 2_655
C92 H26C 3.4197 no 3_676
C94 H21 3.1171 no 1_554
C94 H28B 3.0445 no 7_666
C94 H43C 3.4417 no .
C95 H27 3.4842 no 4_574
C95 H29B 3.5051 no 4_574
C96 H17C 3.4752 no 4_574
C96 H29B 3.2559 no 4_574
C96 H38 3.3332 no 6_655
C97 H22 3.3788 no 1_554
C97 H22 3.4000 no 7_666
C97 H28B 3.3372 no 7_666
C97 H51A 3.5787 no 7_666
C99 H13C 3.2667 no 4_564
C99 H53C 3.2118 no 4_564
C99 H63 2.9055 no 2_655
C99 H71C 3.1341 no 4_564
C99 H72A 3.2004 no 2_655
C99 H74C 3.2866 no 3_665
C100 H13C 3.1975 no 4_564
C100 H71C 3.5103 no 4_564
C100 H83 2.9235 no 2_645
C100 H90B 3.3493 no 4_564
C101 H13C 3.5955 no 4_564
C101 H25C 3.2410 no 4_564
C101 H83 2.9903 no 2_645
C101 H91A 3.0780 no 3_666
C101 H91B 3.4333 no 3_666
C102 H49 3.1588 no 4_564
C102 H52C 3.4830 no 4_564
C102 H63 3.0075 no 2_655
C102 H71A 3.5294 no 3_666
C102 H91A 3.3854 no 3_666
C102 H91B 3.0234 no 3_666
B1 H3 3.3241 no 4_574
B1 H9 3.2822 no .
B1 H10 3.3944 no .
B1 H20 3.2388 no 1_554
B1 H21 3.5171 no 1_554
B1 H34 3.1222 no 4_564
B1 H43C 3.4512 no .
B1 H52A 3.4084 no 1_554
B1 H67 3.3901 no 2_655
B1 H94A 3.3523 no .
H3 F2 2.6549 no 4_575
H3 F3 2.9065 no 4_575
H3 B1 3.3241 no 4_575
H3 H20 3.1663 no 4_574
H3 H26A 3.3492 no 4_574
H3 H26B 3.0146 no 4_574
H3 H95B 3.2178 no 4_575
H4 F3 2.4955 no 4_575
H4 C10 3.2922 no 4_575
H4 C17 3.3798 no 4_575
H4 H10 2.7736 no 4_575
H4 H17A 3.0295 no 4_575
H4 H17B 2.8347 no 4_575
H4 H95A 3.3853 no 4_575
H4 H95B 3.3047 no 4_575
H8 C68 3.4042 no 2_655
H8 C74 3.5371 no 2_655
H8 C92 3.3499 no 2_655
H8 H68 2.7514 no 2_655
H8 H74B 2.5860 no 2_655
H8 H75B 3.1879 no 2_655
H8 H92A 2.8315 no 2_655
H8 H92B 2.9890 no 2_655
H9 F1 2.5295 no .
H9 F2 3.5027 no .
H9 F3 3.3274 no .
H9 C67 3.5538 no 2_655
H9 C68 3.4263 no 2_655
H9 B1 3.2822 no .
H9 H67 3.0342 no 2_655
H9 H68 2.7872 no 2_655
H9 H92A 3.1583 no 2_655
H10 F1 3.1224 no .
H10 F3 2.5729 no .
H10 B1 3.3944 no .
H10 H4 2.7736 no 4_574
H10 H26A 3.5357 no 4_574
H10A C83 3.4942 no 2_645
H10A H10D 2.9926 no 2_655
H10A H10E 2.9296 no 2_655
H10A H71A 3.5834 no 4_564
H10A H71C 3.0816 no 4_564
H10A H83 2.5979 no 2_645
H10A H86 2.9612 no 4_564
H10A H90B 3.1131 no 4_564
H10B C13 3.4128 no 4_564
H10B C90 3.5450 no 4_564
H10B H13B 3.5354 no 4_564
H10B H13C 2.5411 no 4_564
H10B H14C 2.9827 no 4_564
H10B H74C 3.4014 no 3_665
H10B H83 2.8471 no 2_645
H10B H90A 3.5814 no 4_564
H10B H90B 2.6919 no 4_564
H10C C25 3.2397 no 4_564
H10C C91 3.3917 no 3_666
H10C H13C 3.0603 no 4_564
H10C H25A 3.4980 no 4_564
H10C H25C 2.3103 no 4_564
H10C H83 3.2485 no 2_645
H10C H91A 2.6878 no 3_666
H10C H91B 3.2508 no 3_666
H10C H92C 3.3582 no 2_645
H10D C83 3.3046 no 1_545
H10D C83 2.9865 no 2_645
H10D C91 3.5226 no 3_666
H10D H10A 2.9926 no 2_655
H10D H10D 3.3874 no 2_655
H10D H83 3.0725 no 1_545
H10D H83 2.4127 no 2_645
H10D H86 3.1372 no 3_666
H10D H91A 2.8195 no 3_666
H10D H91B 3.3930 no 3_666
H10E C63 3.4617 no 2_655
H10E C71 3.5669 no 3_666
H10E H10A 2.9296 no 2_655
H10E H63 2.7202 no 2_655
H10E H71A 2.9615 no 3_666
H10E H71C 3.2629 no 3_666
H10E H91B 3.2388 no 3_666
H10E H99B 3.3642 no 2_655
H10F C49 3.4331 no 4_564
H10F C52 3.4655 no 4_564
H10F C91 2.9685 no 3_666
H10F H25A 3.4429 no 4_564
H10F H25C 3.2219 no 4_564
H10F H49 2.7321 no 4_564
H10F H52C 2.5501 no 4_564
H10F H71A 3.1790 no 3_666
H10F H91A 2.8893 no 3_666
H10F H91B 2.2249 no 3_666
H10F H91C 3.5329 no 3_666
H13A H75B 3.5980 no 2_655
H13A H99A 3.5581 no 4_565
H13B C74 3.0621 no 2_655
H13B C75 3.2163 no 2_655
H13B H10B 3.5354 no 4_565
H13B H74B 2.5457 no 2_655
H13B H74C 2.7887 no 2_655
H13B H75A 3.1383 no 2_655
H13B H75B 2.5708 no 2_655
H13B H99A 3.0048 no 4_565
H13C C99 3.2667 no 4_565
H13C C100 3.1975 no 4_565
H13C C101 3.5955 no 4_565
H13C H10B 2.5411 no 4_565
H13C H10C 3.0603 no 4_565
H13C H74C 3.5273 no 2_655
H13C H99A 2.5984 no 4_565
H14A C74 3.5152 no 2_655
H14A C90 3.4448 no .
H14A C92 3.5667 no 2_655
H14A H26C 3.5813 no 4_574
H14A H74B 2.6840 no 2_655
H14A H90A 3.0432 no .
H14A H90B 3.4273 no .
H14A H90C 3.3027 no .
H14A H92A 3.5560 no 2_655
H14A H92B 2.9817 no 2_655
H14B C26 3.2557 no 4_574
H14B C87 3.2247 no 3_676
H14B C88 3.2853 no 3_676
H14B C91 3.1812 no 3_676
H14B H26A 3.3951 no 4_574
H14B H26B 2.9934 no 4_574
H14B H26C 2.8601 no 4_574
H14B H88 3.1847 no 3_676
H14B H91A 3.0886 no 3_676
H14B H91C 2.7979 no 3_676
H14C C87 3.5334 no 3_676
H14C C88 3.2983 no 3_676
H14C C90 3.4450 no .
H14C H10B 2.9827 no 4_565
H14C H88 3.4417 no 3_676
H14C H90A 3.4271 no .
H14C H90B 3.0194 no .
H14C H90C 3.3297 no .
H15 H95B 2.8382 no 4_575
H15 H96B 3.0141 no 4_575
H16A H38 3.1005 no 7_666
H16A H96B 3.0622 no 4_575
H17A C18 2.8868 no 4_574
H17A C19 3.0571 no 4_574
H17A C20 3.2680 no 4_574
H17A C21 3.3555 no 4_574
H17A C22 3.2306 no 4_574
H17A C23 3.0011 no 4_574
H17A H4 3.0295 no 4_574
H17A H26A 3.2192 no 4_574
H17A H29A 3.0559 no 4_574
H17B F3 3.5806 no .
H17B H4 2.8347 no 4_574
H17B H29A 2.9926 no 4_574
H17B H95A 3.2430 no .
H17C C29 3.4970 no 4_574
H17C C96 3.4752 no 4_575
H17C H29A 2.5949 no 4_574
H17C H42C 3.0210 no 7_666
H17C H95B 3.5075 no 4_575
H17C H96B 2.6043 no 4_575
H17C H97A 3.2026 no 4_575
H20 F2 2.6653 no 1_556
H20 F4 2.8424 no 1_556
H20 B1 3.2388 no 1_556
H20 H3 3.1663 no 4_575
H21 F4 2.5706 no 1_556
H21 O93 3.1654 no 1_556
H21 C94 3.1171 no 1_556
H21 B1 3.5171 no 1_556
H21 H94A 2.3937 no 1_556
H21 H95B 3.2807 no 1_556
H22 O93 3.1780 no 1_556
H22 O93 2.9411 no 7_666
H22 C97 3.3788 no 1_556
H22 C97 3.4000 no 7_666
H22 H97A 2.6993 no 1_556
H22 H97B 2.9476 no 7_666
H25A C91 3.5113 no 2_656
H25A H10C 3.4980 no 4_565
H25A H10F 3.4429 no 4_565
H25A H91A 3.5271 no 2_656
H25A H91B 3.3657 no 2_656
H25A H91C 3.0774 no 2_656
H25C C91 3.5960 no 2_656
H25C C101 3.2410 no 4_565
H25C H10C 2.3103 no 4_565
H25C H10F 3.2219 no 4_565
H25C H91A 3.1733 no 2_656
H25C H91B 3.5884 no 2_656
H25C H91C 3.4499 no 2_656
H26A C6 2.9032 no 4_575
H26A C7 2.9933 no 4_575
H26A C8 3.0476 no 4_575
H26A C9 3.0539 no 4_575
H26A C10 2.9888 no 4_575
H26A C11 2.9230 no 4_575
H26A H3 3.3492 no 4_575
H26A H10 3.5357 no 4_575
H26A H14B 3.3951 no 4_575
H26A H17A 3.2192 no 4_575
H26B F2 3.2531 no 1_556
H26B C91 3.3067 no 2_656
H26B H3 3.0146 no 4_575
H26B H14B 2.9934 no 4_575
H26B H91A 3.3267 no 2_656
H26B H91C 2.4811 no 2_656
H26C C8 3.4460 no 4_575
H26C C91 3.4661 no 2_656
H26C C92 3.4197 no 3_676
H26C H14A 3.5813 no 4_575
H26C H14B 2.8601 no 4_575
H26C H91A 3.0236 no 2_656
H26C H91C 2.9955 no 2_656
H26C H92A 2.9540 no 3_676
H26C H92C 3.0303 no 3_676
H27 C95 3.4842 no 4_575
H27 H95A 2.9825 no 4_575
H27 H95B 3.3047 no 4_575
H27 H96B 3.4972 no 4_575
H28B O93 2.7343 no 7_666
H28B C94 3.0445 no 7_666
H28B C97 3.3372 no 7_666
H28B H43B 3.4742 no 7_666
H28B H94B 2.4736 no 7_666
H28B H97B 3.0345 no 7_666
H28C C43 3.4145 no 7_666
H28C H43B 2.5010 no 7_666
H28C H94B 3.0275 no 7_666
H29A C17 3.0478 no 4_575
H29A C42 3.3504 no 6_656
H29A H17A 3.0559 no 4_575
H29A H17B 2.9926 no 4_575
H29A H17C 2.5949 no 4_575
H29A H42A 3.0340 no 6_656
H29A H42C 2.8540 no 6_656
H29A H95A 2.7169 no 4_575
H29A H96A 3.4690 no 4_575
H29A H97A 3.2956 no 1_556
H29B C43 3.1953 no 7_666
H29B C95 3.5051 no 4_575
H29B C96 3.2559 no 4_575
H29B H42A 3.0580 no 6_656
H29B H42C 3.5133 no 6_656
H29B H43A 2.6432 no 7_666
H29B H43B 2.8597 no 7_666
H29B H95A 2.8843 no 4_575
H29B H96A 2.5873 no 4_575
H29B H96B 3.3705 no 4_575
H29C O93 3.1226 no 7_666
H29C H42A 2.9885 no 6_656
H29C H42C 3.5493 no 6_656
H29C H43A 3.4413 no 7_666
H29C H94B 3.4262 no 7_666
H29C H97A 2.8106 no 1_556
H33 F4 2.4344 no 4_565
H33 C47 3.2696 no 4_564
H33 H47 2.4537 no 4_564
H33 H51A 3.2131 no 4_564
H34 F1 2.2966 no 4_565
H34 F4 2.8918 no 4_565
H34 C40 3.3446 no 4_565
H34 B1 3.1222 no 4_565
H34 H40 2.6351 no 4_565
H34 H43A 3.5117 no 4_565
H34 H43C 3.5369 no 4_565
H34 H44C 3.5829 no 4_565
H38 C96 3.3332 no 6_645
H38 H16A 3.1005 no 7_666
H38 H96A 3.1197 no 6_645
H38 H96B 2.7768 no 6_645
H40 F1 2.6610 no .
H40 C34 3.3742 no 4_564
H40 H34 2.6351 no 4_564
H40 H51C 3.3727 no 4_564
H42A C29 3.2091 no 6_646
H42A H29A 3.0340 no 6_646
H42A H29B 3.0580 no 6_646
H42A H29C 2.9885 no 6_646
H42A H43A 3.4335 no 4_565
H42A H97A 3.4422 no 6_645
H42C C29 3.4785 no 6_646
H42C H17C 3.0210 no 7_666
H42C H29A 2.8540 no 6_646
H42C H29B 3.5133 no 6_646
H42C H29C 3.5493 no 6_646
H43A C29 3.4599 no 7_666
H43A H29B 2.6432 no 7_666
H43A H29C 3.4413 no 7_666
H43A H34 3.5117 no 4_564
H43A H42A 3.4335 no 4_564
H43A H51C 3.0604 no 4_564
H43A H94B 3.5973 no .
H43A H96A 3.2188 no 6_645
H43B C28 3.3444 no 7_666
H43B C29 3.5823 no 7_666
H43B H28B 3.4742 no 7_666
H43B H28C 2.5010 no 7_666
H43B H29B 2.8597 no 7_666
H43B H94B 2.9248 no .
H43C F1 3.3768 no .
H43C F3 2.9671 no .
H43C F4 3.4434 no .
H43C C94 3.4417 no .
H43C B1 3.4512 no .
H43C H34 3.5369 no 4_564
H43C H94A 3.0873 no .
H43C H94B 2.8604 no .
H44A C75 3.4254 no 2_655
H44A H68 3.3789 no 2_655
H44A H75B 2.5951 no 2_655
H44A H75C 3.5291 no 2_655
H44B C47 3.1553 no 4_564
H44B C48 3.1687 no 4_564
H44B C52 3.4845 no 4_564
H44B C75 3.2636 no 2_655
H44B H47 3.2771 no 4_564
H44B H52B 2.8920 no 4_564
H44B H75A 3.4966 no 2_655
H44B H75B 2.8168 no 2_655
H44B H75C 2.9838 no 2_655
H44C C68 3.4851 no 2_655
H44C C75 3.2833 no 2_655
H44C H34 3.5829 no 4_564
H44C H68 2.7167 no 2_655
H44C H75B 2.6750 no 2_655
H44C H75C 3.0024 no 2_655
H47 F4 2.9456 no 1_556
H47 C33 3.0945 no 4_565
H47 H33 2.4537 no 4_565
H47 H44B 3.2771 no 4_565
H49 O98 2.6089 no 4_565
H49 C75 3.5917 no 3_666
H49 C102 3.1588 no 4_565
H49 H10F 2.7321 no 4_565
H49 H75C 2.6376 no 3_666
H51A C97 3.5787 no 7_666
H51A H33 3.2131 no 4_565
H51A H97B 2.6040 no 7_666
H51B H97B 3.0217 no 7_666
H51C C38 3.4657 no 4_565
H51C C39 3.0671 no 4_565
H51C C40 3.1019 no 4_565
H51C C41 3.5295 no 4_565
H51C C43 3.5720 no 4_565
H51C H40 3.3727 no 4_565
H51C H43A 3.0604 no 4_565
H51C H96A 3.4339 no 7_666
H51C H97B 3.1647 no 7_666
H52A F2 2.9662 no 1_556
H52A F4 3.1345 no 1_556
H52A B1 3.4084 no 1_556
H52A H66 3.1211 no 2_656
H52A H67 3.2799 no 2_656
H52A H91B 3.3301 no 2_656
H52A H91C 3.4301 no 2_656
H52B C66 3.5267 no 2_656
H52B C75 3.3346 no 3_666
H52B H44B 2.8920 no 4_565
H52B H53A 2.9715 no 4_565
H52B H53B 3.4100 no 4_565
H52B H66 2.9168 no 2_656
H52B H72B 3.3047 no 2_656
H52B H75A 3.1247 no 3_666
H52B H75C 2.7251 no 3_666
H52C C66 3.4769 no 2_656
H52C C91 3.3533 no 2_656
H52C C102 3.4830 no 4_565
H52C H10F 2.5501 no 4_565
H52C H66 2.5892 no 2_656
H52C H72B 3.1831 no 2_656
H52C H75C 3.2578 no 3_666
H52C H91B 2.5346 no 2_656
H52C H91C 3.3517 no 2_656
H53A C66 3.1769 no 3_666
H53A C67 2.9855 no 3_666
H53A C68 3.4383 no 3_666
H53A H52B 2.9715 no 4_564
H53A H66 3.4071 no 3_666
H53A H67 3.1025 no 3_666
H53A H75A 3.5069 no 2_655
H53B C75 3.5341 no 2_655
H53B H52B 3.4100 no 4_564
H53B H75A 2.8969 no 2_655
H53B H75B 3.3774 no 2_655
H53B H99A 3.5143 no 4_565
H53C O98 2.7690 no 4_565
H53C C99 3.2118 no 4_565
H53C H72A 3.1583 no 3_666
H53C H75A 3.1970 no 2_655
H53C H99A 2.7385 no 4_565
H63 O98 2.2858 no 2_655
H63 C99 2.9055 no 2_655
H63 C102 3.0075 no 2_655
H63 H10E 2.7202 no 2_655
H63 H99A 3.5790 no 2_655
H63 H99B 2.5323 no 2_655
H66 C52 3.0402 no 2_656
H66 H52A 3.1211 no 2_656
H66 H52B 2.9168 no 2_656
H66 H52C 2.5892 no 2_656
H66 H53A 3.4071 no 3_666
H67 F1 2.5739 no 2_655
H67 F2 3.1579 no 2_655
H67 B1 3.3901 no 2_655
H67 H9 3.0342 no 2_655
H67 H52A 3.2799 no 2_656
H67 H53A 3.1025 no 3_666
H68 C8 3.2279 no 2_655
H68 C9 3.2456 no 2_655
H68 C44 3.4585 no 2_655
H68 H8 2.7514 no 2_655
H68 H9 2.7872 no 2_655
H68 H44A 3.3789 no 2_655
H68 H44C 2.7167 no 2_655
H70 C72 3.4105 no 3_666
H70 H72A 3.5826 no 3_666
H70 H72C 2.4943 no 3_666
H71A C102 3.5294 no 3_666
H71A H10A 3.5834 no 4_565
H71A H10E 2.9615 no 3_666
H71A H10F 3.1790 no 3_666
H71A H99B 3.5841 no 4_565
H71B H99B 3.5930 no 4_565
H71C C99 3.1341 no 4_565
H71C C100 3.5103 no 4_565
H71C H10A 3.0816 no 4_565
H71C H10E 3.2629 no 3_666
H71C H72A 3.1744 no 3_666
H71C H72C 3.1871 no 3_666
H71C H99A 3.3806 no 4_565
H71C H99B 2.2893 no 4_565
H72A C75 3.5084 no 4_565
H72A C99 3.2004 no 2_655
H72A H53C 3.1583 no 3_666
H72A H70 3.5826 no 3_666
H72A H71C 3.1744 no 3_666
H72A H72C 3.2759 no 3_666
H72A H73 3.2127 no 4_565
H72A H74C 3.2694 no 4_565
H72A H75A 2.6791 no 4_565
H72A H99A 2.9716 no 2_655
H72A H99B 2.6734 no 2_655
H72B C73 3.5242 no 4_565
H72B C75 3.1506 no 4_565
H72B H52B 3.3047 no 2_656
H72B H52C 3.1831 no 2_656
H72B H73 2.9157 no 4_565
H72B H75A 2.5385 no 4_565
H72B H75C 3.1247 no 4_565
H72C C70 3.1617 no 3_666
H72C C72 3.1508 no 3_666
H72C C73 3.5452 no 4_565
H72C H70 2.4943 no 3_666
H72C H71C 3.1871 no 3_666
H72C H72A 3.2759 no 3_666
H72C H72C 2.6095 no 3_666
H72C H73 2.6976 no 4_565
H72C H75A 3.3052 no 4_565
H73 C72 3.1101 no 4_564
H73 H72A 3.2127 no 4_564
H73 H72B 2.9157 no 4_564
H73 H72C 2.6976 no 4_564
H74B C8 3.4654 no 2_655
H74B C13 3.4188 no 2_655
H74B C14 3.5266 no 2_655
H74B H8 2.5860 no 2_655
H74B H13B 2.5457 no 2_655
H74B H14A 2.6840 no 2_655
H74C C13 3.5830 no 2_655
H74C C99 3.2866 no 3_665
H74C H10B 3.4014 no 3_665
H74C H13B 2.7887 no 2_655
H74C H13C 3.5273 no 2_655
H74C H72A 3.2694 no 4_564
H74C H99A 2.6119 no 3_665
H74C H99B 3.1965 no 3_665
H75A C53 3.3763 no 2_655
H75A C72 2.9843 no 4_564
H75A H13B 3.1383 no 2_655
H75A H44B 3.4966 no 2_655
H75A H52B 3.1247 no 3_666
H75A H53A 3.5069 no 2_655
H75A H53B 2.8969 no 2_655
H75A H53C 3.1970 no 2_655
H75A H72A 2.6791 no 4_564
H75A H72B 2.5385 no 4_564
H75A H72C 3.3052 no 4_564
H75A H99A 3.2859 no 3_665
H75B C13 3.4695 no 2_655
H75B C44 2.8575 no 2_655
H75B H8 3.1879 no 2_655
H75B H13A 3.5980 no 2_655
H75B H13B 2.5708 no 2_655
H75B H44A 2.5951 no 2_655
H75B H44B 2.8168 no 2_655
H75B H44C 2.6750 no 2_655
H75B H53B 3.3774 no 2_655
H75C C44 3.3448 no 2_655
H75C C48 3.1985 no 3_666
H75C C49 2.9367 no 3_666
H75C C52 3.2062 no 3_666
H75C H44A 3.5291 no 2_655
H75C H44B 2.9838 no 2_655
H75C H44C 3.0024 no 2_655
H75C H49 2.6376 no 3_666
H75C H52B 2.7251 no 3_666
H75C H52C 3.2578 no 3_666
H75C H72B 3.1247 no 4_564
H83 C100 2.9235 no 2_665
H83 C101 2.9903 no 2_665
H83 H10A 2.5979 no 2_665
H83 H10B 2.8471 no 2_665
H83 H10C 3.2485 no 2_665
H83 H10D 3.0725 no 1_565
H83 H10D 2.4127 no 2_665
H83 H86 3.1141 no 3_676
H83 H90B 3.0975 no 3_676
H86 H10A 2.9612 no 4_565
H86 H10D 3.1372 no 3_666
H86 H83 3.1141 no 3_676
H86 H90C 2.9161 no 3_676
H88 F2 3.3606 no 2_655
H88 H14B 3.1847 no 3_676
H88 H14C 3.4417 no 3_676
H90A H10B 3.5814 no 4_565
H90A H14A 3.0432 no .
H90A H14C 3.4271 no .
H90B C85 3.4235 no 3_676
H90B C100 3.3493 no 4_565
H90B H10A 3.1131 no 4_565
H90B H10B 2.6919 no 4_565
H90B H14A 3.4273 no .
H90B H14C 3.0194 no .
H90B H83 3.0975 no 3_676
H90B H90C 3.2093 no 3_676
H90C C85 3.1662 no 3_676
H90C C86 2.9823 no 3_676
H90C C90 3.4361 no 3_676
H90C H14A 3.3027 no .
H90C H14C 3.3297 no .
H90C H86 2.9161 no 3_676
H90C H90B 3.2093 no 3_676
H90C H90C 3.3414 no 3_676
H91A C101 3.0780 no 3_666
H91A C102 3.3854 no 3_666
H91A H10C 2.6878 no 3_666
H91A H10D 2.8195 no 3_666
H91A H10F 2.8893 no 3_666
H91A H14B 3.0886 no 3_676
H91A H25A 3.5271 no 2_656
H91A H25C 3.1733 no 2_656
H91A H26B 3.3267 no 2_656
H91A H26C 3.0236 no 2_656
H91A H92C 3.4354 no 4_575
H91B C52 3.3476 no 2_656
H91B C101 3.4333 no 3_666
H91B C102 3.0234 no 3_666
H91B H10C 3.2508 no 3_666
H91B H10D 3.3930 no 3_666
H91B H10E 3.2388 no 3_666
H91B H10F 2.2249 no 3_666
H91B H25A 3.3657 no 2_656
H91B H25C 3.5884 no 2_656
H91B H52A 3.3301 no 2_656
H91B H52C 2.5346 no 2_656
H91C F2 3.3102 no 2_655
H91C C26 3.1547 no 2_656
H91C H10F 3.5329 no 3_666
H91C H14B 2.7979 no 3_676
H91C H25A 3.0774 no 2_656
H91C H25C 3.4499 no 2_656
H91C H26B 2.4811 no 2_656
H91C H26C 2.9955 no 2_656
H91C H52A 3.4301 no 2_656
H91C H52C 3.3517 no 2_656
H92A C8 3.2953 no 2_655
H92A C9 3.4639 no 2_655
H92A H8 2.8315 no 2_655
H92A H9 3.1583 no 2_655
H92A H14A 3.5560 no 2_655
H92A H26C 2.9540 no 3_676
H92B H8 2.9890 no 2_655
H92B H14A 2.9817 no 2_655
H92C H10C 3.3582 no 2_665
H92C H26C 3.0303 no 3_676
H92C H91A 3.4354 no 4_574
H94A F3 2.6786 no .
H94A F4 2.9139 no .
H94A C21 3.2058 no 1_554
H94A B1 3.3523 no .
H94A H21 2.3937 no 1_554
H94A H43C 3.0873 no .
H94B F3 3.5633 no .
H94B C28 3.1800 no 7_666
H94B C43 3.2841 no .
H94B H28B 2.4736 no 7_666
H94B H28C 3.0275 no 7_666
H94B H29C 3.4262 no 7_666
H94B H43A 3.5973 no .
H94B H43B 2.9248 no .
H94B H43C 2.8604 no .
H95A C27 3.5663 no 4_574
H95A C29 3.1438 no 4_574
H95A H4 3.3853 no 4_574
H95A H17B 3.2430 no .
H95A H27 2.9825 no 4_574
H95A H29A 2.7169 no 4_574
H95A H29B 2.8843 no 4_574
H95B F3 3.2210 no .
H95B C3 3.2688 no 4_574
H95B C4 3.3158 no 4_574
H95B H3 3.2178 no 4_574
H95B H4 3.3047 no 4_574
H95B H15 2.8382 no 4_574
H95B H17C 3.5075 no 4_574
H95B H21 3.2807 no 1_554
H95B H27 3.3047 no 4_574
H96A C29 3.4087 no 4_574
H96A C38 3.5964 no 6_655
H96A H29A 3.4690 no 4_574
H96A H29B 2.5873 no 4_574
H96A H38 3.1197 no 6_655
H96A H43A 3.2188 no 6_655
H96A H51C 3.4339 no 7_666
H96B C15 3.5347 no 4_574
H96B C17 3.3815 no 4_574
H96B C38 3.5313 no 6_655
H96B H15 3.0141 no 4_574
H96B H16A 3.0622 no 4_574
H96B H17C 2.6043 no 4_574
H96B H27 3.4972 no 4_574
H96B H29B 3.3705 no 4_574
H96B H38 2.7768 no 6_655
H97A C22 3.2755 no 1_554
H97A C29 3.4918 no 1_554
H97A H17C 3.2026 no 4_574
H97A H22 2.6993 no 1_554
H97A H29A 3.2956 no 1_554
H97A H29C 2.8106 no 1_554
H97A H42A 3.4422 no 6_655
H97B C22 3.5537 no 7_666
H97B C51 3.0960 no 7_666
H97B H22 2.9476 no 7_666
H97B H28B 3.0345 no 7_666
H97B H51A 2.6040 no 7_666
H97B H51B 3.0217 no 7_666
H97B H51C 3.1647 no 7_666
H99A C13 3.1962 no 4_564
H99A C53 3.5398 no 4_564
H99A C74 3.5642 no 3_665
H99A H13A 3.5581 no 4_564
H99A H13B 3.0048 no 4_564
H99A H13C 2.5984 no 4_564
H99A H53B 3.5143 no 4_564
H99A H53C 2.7385 no 4_564
H99A H63 3.5790 no 2_655
H99A H71C 3.3806 no 4_564
H99A H72A 2.9716 no 2_655
H99A H74C 2.6119 no 3_665
H99A H75A 3.2859 no 3_665
H99B C63 3.2978 no 2_655
H99B C71 3.2377 no 4_564
H99B C72 3.5662 no 2_655
H99B H10E 3.3642 no 2_655
H99B H63 2.5323 no 2_655
H99B H71A 3.5841 no 4_564
H99B H71B 3.5930 no 4_564
H99B H71C 2.2893 no 4_564
H99B H72A 2.6734 no 2_655
H99B H74C 3.1965 no 3_665

loop_
_geom_torsion_atom_site_label_1
_geom_torsion_atom_site_label_2
_geom_torsion_atom_site_label_3
_geom_torsion_atom_site_label_4
_geom_torsion
_geom_torsion_publ_flag
_geom_torsion_site_symmetry_3
_geom_torsion_site_symmetry_4
C94 O93 C97 C96 2.6(6) no . .
C97 O93 C94 C95 8.4(6) no . .
C99 O98 C102 C101 22.6(10) no . .
C102 O98 C99 C100 -9.2(11) no . .
C1 N2 C3 C4 0.3(4) no . .
C3 N2 C1 Ag1 179.8(2) no . .
C3 N2 C1 N5 -0.6(3) no . .
C1 N2 C6 C7 86.3(3) no . .
C1 N2 C6 C11 -92.5(3) no . .
C6 N2 C1 Ag1 0.8(4) no . .
C6 N2 C1 N5 -179.6(3) no . .
C3 N2 C6 C7 -92.5(4) no . .
C3 N2 C6 C11 88.7(4) no . .
C6 N2 C3 C4 179.2(3) no . .
C1 N5 C4 C3 -0.4(4) no . .
C4 N5 C1 Ag1 -179.7(2) no . .
C4 N5 C1 N2 0.6(3) no . .
C1 N5 C18 C19 -93.3(3) no . .
C1 N5 C18 C23 84.8(4) no . .
C18 N5 C1 Ag1 -2.7(4) no . .
C18 N5 C1 N2 177.6(3) no . .
C4 N5 C18 C19 83.2(4) no . .
C4 N5 C18 C23 -98.7(4) no . .
C18 N5 C4 C3 -177.3(3) no . .
C31 N32 C33 C34 0.0(4) no . .
C33 N32 C31 Ag1 179.5(3) no . .
C33 N32 C31 N35 -0.2(3) no . .
C31 N32 C36 C37 104.5(3) no . .
C31 N32 C36 C41 -77.6(4) no . .
C36 N32 C31 Ag1 -3.3(5) no . .
C36 N32 C31 N35 176.9(3) no . .
C33 N32 C36 C37 -78.7(4) no . .
C33 N32 C36 C41 99.2(4) no . .
C36 N32 C33 C34 -177.2(3) no . .
C31 N35 C34 C33 -0.4(4) no . .
C34 N35 C31 Ag1 -179.4(3) no . .
C34 N35 C31 N32 0.4(4) no . .
C31 N35 C45 C46 -81.8(4) no . .
C31 N35 C45 C50 99.2(4) no . .
C45 N35 C31 Ag1 0.1(5) no . .
C45 N35 C31 N32 179.9(3) no . .
C34 N35 C45 C46 97.7(4) no . .
C34 N35 C45 C50 -81.3(4) no . .
C45 N35 C34 C33 -179.9(3) no . .
C61 N62 C63 C63 0.1(3) no . 2_655
C63 N62 C61 Ag2 179.95(17) no . .
C63 N62 C61 N62 -0.1(2) no . 2_655
C61 N62 C64 C65 -89.3(3) no . .
C61 N62 C64 C69 88.5(3) no . .
C64 N62 C61 Ag2 -4.7(3) no . .
C64 N62 C61 N62 175.3(2) no . 2_655
C63 N62 C64 C65 85.4(3) no . .
C63 N62 C64 C69 -96.8(3) no . .
C64 N62 C63 C63 -175.0(2) no . 2_655
C81 N82 C83 C83 1.7(6) no . 2_655
C83 N82 C81 Ag2 179.4(3) no . .
C83 N82 C81 N82 -0.6(4) no . 2_655
C81 N82 C84 C85 87.0(4) no . .
C81 N82 C84 C89 -93.3(4) no . .
C84 N82 C81 Ag2 -0.6(5) no . .
C84 N82 C81 N82 179.4(4) no . 2_655
C83 N82 C84 C85 -93.0(5) no . .
C83 N82 C84 C89 86.7(5) no . .
C84 N82 C83 C83 -178.3(4) no . 2_655
N2 C3 C4 N5 0.1(4) no . .
N2 C6 C7 C8 -177.7(2) no . .
N2 C6 C7 C12 0.4(4) no . .
N2 C6 C11 C10 177.5(2) no . .
N2 C6 C11 C15 -1.8(4) no . .
C7 C6 C11 C10 -1.3(4) no . .
C7 C6 C11 C15 179.5(3) no . .
C11 C6 C7 C8 1.0(4) no . .
C11 C6 C7 C12 179.2(3) no . .
C6 C7 C8 C9 -0.2(5) no . .
C6 C7 C12 C13 -106.1(3) no . .
C6 C7 C12 C14 131.5(3) no . .
C8 C7 C12 C13 71.9(4) no . .
C8 C7 C12 C14 -50.5(4) no . .
C12 C7 C8 C9 -178.3(3) no . .
C7 C8 C9 C10 -0.4(5) no . .
C8 C9 C10 C11 0.1(5) no . .
C9 C10 C11 C6 0.7(5) no . .
C9 C10 C11 C15 180.0(3) no . .
C6 C11 C15 C16 101.0(3) no . .
C6 C11 C15 C17 -133.9(3) no . .
C10 C11 C15 C16 -78.3(4) no . .
C10 C11 C15 C17 46.9(4) no . .
N5 C18 C19 C20 177.8(2) no . .
N5 C18 C19 C24 -0.3(4) no . .
N5 C18 C23 C22 -177.3(2) no . .
N5 C18 C23 C27 1.4(4) no . .
C19 C18 C23 C22 0.7(5) no . .
C19 C18 C23 C27 179.4(3) no . .
C23 C18 C19 C20 -0.2(5) no . .
C23 C18 C19 C24 -178.3(3) no . .
C18 C19 C20 C21 -0.3(5) no . .
C18 C19 C24 C25 109.4(3) no . .
C18 C19 C24 C26 -126.4(3) no . .
C20 C19 C24 C25 -68.6(4) no . .
C20 C19 C24 C26 55.7(4) no . .
C24 C19 C20 C21 177.8(3) no . .
C19 C20 C21 C22 0.3(6) no . .
C20 C21 C22 C23 0.2(6) no . .
C21 C22 C23 C18 -0.7(5) no . .
C21 C22 C23 C27 -179.4(3) no . .
C18 C23 C27 C28 -107.9(4) no . .
C18 C23 C27 C29 127.6(3) no . .
C22 C23 C27 C28 70.8(4) no . .
C22 C23 C27 C29 -53.7(4) no . .
N32 C33 C34 N35 0.2(4) no . .
N32 C36 C37 C38 177.0(3) no . .
N32 C36 C37 C42 -3.3(5) no . .
N32 C36 C41 C40 -178.3(2) no . .
N32 C36 C41 C44 3.0(4) no . .
C37 C36 C41 C40 -0.5(5) no . .
C37 C36 C41 C44 -179.1(3) no . .
C41 C36 C37 C38 -0.8(5) no . .
C41 C36 C37 C42 178.9(3) no . .
C36 C37 C38 C39 1.1(6) no . .
C42 C37 C38 C39 -178.6(4) no . .
C37 C38 C39 C40 -0.1(6) no . .
C37 C38 C39 C43 179.3(4) no . .
C38 C39 C40 C41 -1.3(6) no . .
C43 C39 C40 C41 179.3(4) no . .
C39 C40 C41 C36 1.6(5) no . .
C39 C40 C41 C44 -179.7(3) no . .
N35 C45 C46 C47 -178.7(2) no . .
N35 C45 C46 C51 1.3(5) no . .
N35 C45 C50 C49 178.1(3) no . .
N35 C45 C50 C53 -3.4(5) no . .
C46 C45 C50 C49 -0.9(5) no . .
C46 C45 C50 C53 177.7(3) no . .
C50 C45 C46 C47 0.3(5) no . .
C50 C45 C46 C51 -179.8(3) no . .
C45 C46 C47 C48 1.2(5) no . .
C51 C46 C47 C48 -178.8(3) no . .
C46 C47 C48 C49 -1.9(5) no . .
C46 C47 C48 C52 178.9(3) no . .
C47 C48 C49 C50 1.2(6) no . .
C52 C48 C49 C50 -179.5(3) no . .
C48 C49 C50 C45 0.1(6) no . .
C48 C49 C50 C53 -178.4(3) no . .
N62 C63 C63 N62 -0.2(4) no 2_655 2_655
N62 C64 C65 C66 176.0(2) no . .
N62 C64 C65 C70 -4.2(4) no . .
N62 C64 C69 C68 -177.2(2) no . .
N62 C64 C69 C73 2.3(4) no . .
C65 C64 C69 C68 0.4(5) no . .
C65 C64 C69 C73 179.9(3) no . .
C69 C64 C65 C66 -1.6(5) no . .
C69 C64 C65 C70 178.1(3) no . .
C64 C65 C66 C67 1.4(5) no . .
C64 C65 C70 C71 118.6(3) no . .
C64 C65 C70 C72 -116.8(3) no . .
C66 C65 C70 C71 -61.7(4) no . .
C66 C65 C70 C72 62.9(4) no . .
C70 C65 C66 C67 -178.3(3) no . .
C65 C66 C67 C68 -0.0(6) no . .
C66 C67 C68 C69 -1.3(6) no . .
C67 C68 C69 C64 1.1(5) no . .
C67 C68 C69 C73 -178.4(3) no . .
C64 C69 C73 C74 -95.6(4) no . .
C64 C69 C73 C75 141.3(3) no . .
C68 C69 C73 C74 83.9(4) no . .
C68 C69 C73 C75 -39.2(4) no . .
N82 C83 C83 N82 -2.0(7) no 2_655 2_655
N82 C84 C85 C86 178.4(3) no . .
N82 C84 C85 C90 -2.4(5) no . .
N82 C84 C89 C88 -178.8(4) no . .
N82 C84 C89 C92 1.5(7) no . .
C85 C84 C89 C88 0.9(7) no . .
C85 C84 C89 C92 -178.8(4) no . .
C89 C84 C85 C86 -1.3(6) no . .
C89 C84 C85 C90 177.9(4) no . .
C84 C85 C86 C87 0.3(6) no . .
C90 C85 C86 C87 -178.8(4) no . .
C85 C86 C87 C88 1.0(7) no . .
C85 C86 C87 C91 178.8(4) no . .
C86 C87 C88 C89 -1.5(8) no . .
C91 C87 C88 C89 -179.3(5) no . .
C87 C88 C89 C84 0.6(9) no . .
C87 C88 C89 C92 -179.7(5) no . .
O93 C94 C95 C96 -16.7(11) no . .
C94 C95 C96 C97 17.2(13) no . .
C95 C96 C97 O93 -12.0(11) no . .
O98 C99 C100 C101 -8.0(14) no . .
C99 C100 C101 C102 22.6(15) no . .
C100 C101 C102 O98 -29.2(15) no . .
